data_4507530
loop_
_publ_author_name
'Sun, Di'
'Yan, Zhi-Hao'
'Blatov, Vladislav A.'
'Wang, Lei'
'Sun, Dao-Feng'

_publ_section_title
;
 Syntheses, Topological Structures, and Photoluminescences of Six New
 Zn(II) Coordination Polymers Based on Mixed Tripodal Imidazole Ligand and
 Varied Polycarboxylates
;
_journal_issue 3
_journal_name_full 'Crystal Growth &amp; Design'
_journal_page_first 1277
_journal_paper_doi 10.1021/cg3017358
_journal_volume 13
_journal_year 2013
_chemical_formula_moiety 'C139 H92 N30 O33 Zn8'
_chemical_formula_sum 'C139 H92 N30 O33 Zn8'
_chemical_formula_weight 3233.39
_chemical_name_systematic
; 
 ? 
;
_space_group_IT_number 2
_symmetry_cell_setting triclinic
_symmetry_space_group_name_Hall '-P 1'
_symmetry_space_group_name_H-M 'P -1'
_atom_sites_solution_hydrogens geom
_atom_sites_solution_primary direct
_atom_sites_solution_secondary difmap
_audit_creation_method SHELXL-97
_cell_angle_alpha 82.113(2)
_cell_angle_beta 72.543(2)
_cell_angle_gamma 84.884(2)
_cell_formula_units_Z 2
_cell_length_a 17.9946(19)
_cell_length_b 20.490(2)
_cell_length_c 27.772(3)
_cell_measurement_reflns_used 5473
_cell_measurement_temperature 298(2)
_cell_measurement_theta_max 21.81
_cell_measurement_theta_min 2.27
_cell_volume 9663.3(17)
_computing_cell_refinement 'SAINT (Bruker, 2009)'
_computing_data_collection 'APEX2 (Bruker, 2010)'
_computing_data_reduction 'SAINT (Bruker, 2009)'
_computing_molecular_graphics 'SHELXTL (Sheldrick, 2008)'
_computing_publication_material 'SHELXTL (Sheldrick, 2008)'
_computing_structure_refinement 'SHELXL97 (Sheldrick, 2008)'
_computing_structure_solution 'SHELXS97 (Sheldrick, 2008)'
_diffrn_ambient_temperature 298(2)
_diffrn_measured_fraction_theta_full 0.988
_diffrn_measured_fraction_theta_max 0.988
_diffrn_measurement_device_type 'Bruker APEX-II CCD'
_diffrn_measurement_method '\f and \w scans'
_diffrn_radiation_monochromator graphite
_diffrn_radiation_source 'fine-focus sealed tube'
_diffrn_radiation_type MoK\a
_diffrn_radiation_wavelength 0.71073
_diffrn_reflns_av_R_equivalents 0.0564
_diffrn_reflns_av_sigmaI/netI 0.1823
_diffrn_reflns_limit_h_max 21
_diffrn_reflns_limit_h_min -20
_diffrn_reflns_limit_k_max 24
_diffrn_reflns_limit_k_min -24
_diffrn_reflns_limit_l_max 23
_diffrn_reflns_limit_l_min -33
_diffrn_reflns_number 48128
_diffrn_reflns_theta_full 25.00
_diffrn_reflns_theta_max 25.00
_diffrn_reflns_theta_min 1.00
_exptl_absorpt_coefficient_mu 1.039
_exptl_absorpt_correction_T_max 0.9215
_exptl_absorpt_correction_T_min 0.8855
_exptl_absorpt_correction_type multi-scan
_exptl_absorpt_process_details sadabs
_exptl_crystal_colour colorless
_exptl_crystal_density_diffrn 1.111
_exptl_crystal_density_method 'not measured'
_exptl_crystal_description plate
_exptl_crystal_F_000 3280
_exptl_crystal_size_max 0.12
_exptl_crystal_size_mid 0.10
_exptl_crystal_size_min 0.08
_platon_squeeze_details
;
Difference electron density maps revealed the presence of disordered 
lattice solvate molecules, which were ultimately modeled through the
use of the SQUEEZE subroutine of the PLATON software suite. PLATON 
Reference: P. v.d. Sluis & A.L. Spek. Acta Cryst. (1990), A46, 194. 
Two accessible voids per lattice were found, comprising a 
total volume of 3725 \%A and contributing a total of 915 electrons. 
The voids were assigned to disordered DMF and H2O, which 
contribute 14 x 40 + 36 x 10 = 920 electrons in one unit cell. 
;
_refine_diff_density_max 0.719
_refine_diff_density_min -0.709
_refine_diff_density_rms 0.100
_refine_ls_extinction_method none
_refine_ls_goodness_of_fit_ref 0.934
_refine_ls_hydrogen_treatment constr
_refine_ls_matrix_type full
_refine_ls_number_parameters 1861
_refine_ls_number_reflns 33613
_refine_ls_number_restraints 0
_refine_ls_restrained_S_all 0.934
_refine_ls_R_factor_all 0.1497
_refine_ls_R_factor_gt 0.0701
_refine_ls_shift/su_max 0.007
_refine_ls_shift/su_mean 0.000
_refine_ls_structure_factor_coef Fsqd
_refine_ls_weighting_details 'calc w=1/[\s^2^(Fo^2^)+(0.0520P)^2^+0.0000P] where P=(Fo^2^+2Fc^2^)/3'
_refine_ls_weighting_scheme calc
_refine_ls_wR_factor_gt 0.1630
_refine_ls_wR_factor_ref 0.1791
_reflns_number_gt 11891
_reflns_number_total 33613
_reflns_threshold_expression >2sigma(I)
_cod_data_source_file cg3017358_si_002.cif
_cod_data_source_block p1
_cod_original_cell_volume 9663.3(18)
_cod_original_sg_symbol_H-M p-1
_cod_database_code 4507530

loop_
_symmetry_equiv_pos_as_xyz
'x, y, z'
'-x, -y, -z'

loop_
_atom_site_label
_atom_site_type_symbol
_atom_site_fract_x
_atom_site_fract_y
_atom_site_fract_z
_atom_site_U_iso_or_equiv
_atom_site_adp_type
_atom_site_occupancy
_atom_site_symmetry_multiplicity
_atom_site_calc_flag
_atom_site_refinement_flags
Zn1 Zn 0.92505(4) 1.26759(4) 1.23017(3) 0.0590(3) Uani 1 1 d .
Zn2 Zn 0.32796(4) 0.92903(4) 1.46839(3) 0.0548(2) Uani 1 1 d .
Zn3 Zn 0.38969(5) 0.74149(4) 1.72589(3) 0.0602(3) Uani 1 1 d .
Zn4 Zn -0.05458(4) 0.78929(4) 1.22250(3) 0.0508(2) Uani 1 1 d .
Zn5 Zn -0.37464(5) 0.77724(5) 1.06972(4) 0.0822(3) Uani 1 1 d .
Zn6 Zn 0.79771(4) 1.40086(4) 0.97544(3) 0.0630(3) Uani 1 1 d .
Zn7 Zn 1.08757(5) 1.27917(6) 0.57116(4) 0.0957(4) Uani 1 1 d .
Zn8 Zn 0.41770(4) 1.26200(4) 0.72046(3) 0.0502(2) Uani 1 1 d .
C1 C 0.1331(4) 1.5454(3) 0.8699(3) 0.057(2) Uani 1 1 d .
H1 H 0.1054 1.5844 0.8794 0.069 Uiso 1 1 calc R
C2 C 0.2098(4) 1.5458(3) 0.8433(3) 0.0489(18) Uani 1 1 d .
C3 C 0.2507(4) 1.4897(3) 0.8282(2) 0.0508(19) Uani 1 1 d .
H3 H 0.3033 1.4910 0.8098 0.061 Uiso 1 1 calc R
C4 C 0.2146(4) 1.4311(3) 0.8399(3) 0.0519(19) Uani 1 1 d .
C5 C 0.1356(4) 1.4286(3) 0.8681(3) 0.059(2) Uani 1 1 d .
H5 H 0.1107 1.3890 0.8765 0.070 Uiso 1 1 calc R
C6 C 0.0967(4) 1.4862(4) 0.8827(3) 0.061(2) Uani 1 1 d .
C7 C 0.2409(4) 1.6558(4) 0.8587(3) 0.066(2) Uani 1 1 d .
H7 H 0.2144 1.6553 0.8931 0.079 Uiso 1 1 calc R
C8 C 0.2815(4) 1.7047(4) 0.8285(3) 0.074(2) Uani 1 1 d .
H8 H 0.2872 1.7447 0.8389 0.089 Uiso 1 1 calc R
C9 C 0.2900(4) 1.6286(4) 0.7841(3) 0.0532(19) Uani 1 1 d .
H9 H 0.3042 1.6044 0.7565 0.064 Uiso 1 1 calc R
C10' C -0.0333(17) 1.5386(15) 0.9102(11) 0.146(10) Uiso 0.40 1 d P
H10' H -0.0205 1.5794 0.8888 0.175 Uiso 0.40 1 d PR
C10 C -0.0201(8) 1.5191(7) 0.9582(6) 0.090(4) Uiso 0.60 1 d P
H10 H 0.0070 1.5494 0.9694 0.108 Uiso 0.60 1 d PR
C11' C -0.1127(17) 1.5175(15) 0.9429(11) 0.134(10) Uiso 0.40 1 d P
H11' H -0.1611 1.5419 0.9556 0.160 Uiso 0.40 1 d PR
C11 C -0.0935(9) 1.4976(7) 0.9798(6) 0.097(5) Uiso 0.60 1 d P
H11 H -0.1306 1.5082 1.0110 0.116 Uiso 0.60 1 d PR
C12 C -0.0364(4) 1.4392(4) 0.9177(3) 0.069(2) Uani 1 1 d .
H12 H -0.0226 1.3991 0.9043 0.083 Uiso 1 1 calc R
C13 C 0.2922(5) 1.2681(4) 0.8187(3) 0.082(3) Uani 1 1 d .
H13 H 0.2950 1.2223 0.8250 0.099 Uiso 1 1 calc R
C14 C 0.2399(4) 1.3060(4) 0.8472(3) 0.077(3) Uani 1 1 d .
H14 H 0.1999 1.2929 0.8761 0.092 Uiso 1 1 calc R
C15 C 0.3194(4) 1.3664(3) 0.7846(3) 0.058(2) Uani 1 1 d .
H15 H 0.3435 1.4026 0.7637 0.070 Uiso 1 1 calc R
C16 C 0.8193(4) 1.3656(3) 0.7668(3) 0.061(2) Uani 1 1 d .
H16 H 0.8582 1.3810 0.7774 0.073 Uiso 1 1 calc R
C17 C 0.8333(4) 1.3505(3) 0.7182(3) 0.0514(19) Uani 1 1 d .
C18 C 0.7757(3) 1.3321(3) 0.7007(2) 0.0508(18) Uani 1 1 d .
H18 H 0.7864 1.3267 0.6666 0.061 Uiso 1 1 calc R
C19 C 0.7011(4) 1.3216(3) 0.7335(3) 0.0523(19) Uani 1 1 d .
C20 C 0.6851(4) 1.3337(3) 0.7852(3) 0.0545(19) Uani 1 1 d .
H20 H 0.6363 1.3262 0.8083 0.065 Uiso 1 1 calc R
C21 C 0.7436(4) 1.3568(3) 0.8000(2) 0.0456(17) Uani 1 1 d .
C22 C 0.9437(4) 1.3148(4) 0.6489(3) 0.076(2) Uani 1 1 d .
H22 H 0.9195 1.2793 0.6436 0.091 Uiso 1 1 calc R
C23 C 1.0255(5) 1.3861(5) 0.6434(3) 0.103(3) Uani 1 1 d .
H23 H 1.0706 1.4096 0.6315 0.124 Uiso 1 1 calc R
C24 C 0.9599(5) 1.4038(4) 0.6840(3) 0.090(3) Uani 1 1 d .
H24 H 0.9530 1.4373 0.7046 0.108 Uiso 1 1 calc R
C25 C 0.7801(4) 1.3731(3) 0.8776(3) 0.060(2) Uani 1 1 d .
H25 H 0.8338 1.3668 0.8642 0.071 Uiso 1 1 calc R
C26 C 0.6682(5) 1.3912(6) 0.9294(3) 0.142(5) Uani 1 1 d .
H26 H 0.6294 1.4003 0.9588 0.170 Uiso 1 1 calc R
C27 C 0.6547(4) 1.3795(6) 0.8860(3) 0.130(4) Uani 1 1 d .
H27 H 0.6064 1.3792 0.8802 0.156 Uiso 1 1 calc R
C28 C 0.5648(3) 1.2959(3) 0.7410(2) 0.0440(17) Uani 1 1 d .
H28 H 0.5393 1.3098 0.7726 0.053 Uiso 1 1 calc R
C29 C 0.6564(4) 1.2726(4) 0.6698(3) 0.068(2) Uani 1 1 d .
H29 H 0.7043 1.2671 0.6456 0.081 Uiso 1 1 calc R
C30 C 0.5869(4) 1.2577(3) 0.6662(3) 0.065(2) Uani 1 1 d .
H30 H 0.5782 1.2421 0.6385 0.077 Uiso 1 1 calc R
C31 C 1.2697(3) 1.2265(3) 1.1520(2) 0.110(3) Uani 1 1 d G
H31 H 1.2391 1.2130 1.1339 0.131 Uiso 1 1 calc R
C32 C 1.3489(4) 1.2345(3) 1.12886(17) 0.111(4) Uani 1 1 d G
C33 C 1.3947(2) 1.2546(3) 1.1559(2) 0.093(3) Uani 1 1 d G
H33 H 1.4476 1.2600 1.1404 0.111 Uiso 1 1 calc R
C34 C 1.3614(3) 1.2667(3) 1.2061(2) 0.075(2) Uani 1 1 d G
C35 C 1.2822(3) 1.2587(3) 1.22927(17) 0.090(3) Uani 1 1 d G
H35 H 1.2599 1.2668 1.2629 0.108 Uiso 1 1 calc R
C36 C 1.2364(2) 1.2386(3) 1.2022(2) 0.083(3) Uani 1 1 d G
C37 C 1.0965(5) 1.2518(4) 1.2098(3) 0.083(3) Uani 1 1 d .
H37 H 1.1033 1.2720 1.1767 0.099 Uiso 1 1 calc R
C38 C 1.1216(10) 1.2283(9) 1.2865(7) 0.113(6) Uiso 0.60 1 d P
H38 H 1.1473 1.2190 1.3114 0.136 Uiso 0.60 1 d PR
C38' C 1.1244(14) 1.1914(13) 1.2699(10) 0.099(8) Uiso 0.40 1 d P
H38A H 1.1517 1.1576 1.2865 0.119 Uiso 0.40 1 d PR
C39 C 1.0441(9) 1.2245(7) 1.2900(6) 0.085(4) Uiso 0.60 1 d P
H39 H 1.0063 1.2118 1.3203 0.102 Uiso 0.60 1 d PR
C39' C 1.0444(19) 1.1898(17) 1.2624(13) 0.157(12) Uiso 0.40 1 d P
H39A H 1.0106 1.1541 1.2680 0.188 Uiso 0.40 1 d PR
C40 C 1.4801(4) 1.2588(4) 1.2325(3) 0.072(2) Uani 1 1 d .
H40 H 1.5064 1.2261 1.2126 0.087 Uiso 1 1 calc R
C41 C 1.3907(6) 1.3331(5) 1.2649(4) 0.112(3) Uani 1 1 d .
H41 H 1.3453 1.3600 1.2723 0.135 Uiso 1 1 calc R
C42 C 1.4521(6) 1.3350(5) 1.2828(4) 0.105(3) Uani 1 1 d .
H42 H 1.4564 1.3641 1.3046 0.126 Uiso 1 1 calc R
C43 C 1.3491(5) 1.2221(5) 1.0428(3) 0.098(3) Uani 1 1 d .
H43 H 1.3032 1.2503 1.0438 0.117 Uiso 1 1 d R
C44 C 1.4484(16) 1.1757(13) 1.0678(11) 0.178(10) Uiso 0.50 1 d P
H44 H 1.4823 1.1584 1.0879 0.213 Uiso 0.50 1 d PR
C44' C 1.4604(19) 1.2593(15) 1.0538(12) 0.218(13) Uiso 0.50 1 d P
H44' H 1.5016 1.2580 1.0694 0.262 Uiso 0.50 1 d PR
C45 C 1.4617(18) 1.1844(14) 1.0158(12) 0.199(12) Uiso 0.50 1 d P
H45 H 1.5104 1.1751 0.9911 0.239 Uiso 0.50 1 d PR
C45' C 1.463(2) 1.2619(17) 0.9982(14) 0.243(15) Uiso 0.50 1 d P
H45' H 1.4966 1.2875 0.9697 0.292 Uiso 0.50 1 d PR
C46 C 0.7807(3) 1.0159(3) 1.3316(2) 0.0440(17) Uani 1 1 d .
H46 H 0.8333 1.0170 1.3135 0.053 Uiso 1 1 calc R
C47 C 0.7443(3) 0.9569(3) 1.3436(2) 0.0478(18) Uani 1 1 d .
C48 C 0.6650(3) 0.9545(3) 1.3729(2) 0.0438(17) Uani 1 1 d .
H48 H 0.6403 0.9148 1.3826 0.053 Uiso 1 1 calc R
C49 C 0.6255(3) 1.0137(3) 1.3866(2) 0.0402(16) Uani 1 1 d .
C50 C 0.6625(3) 1.0720(3) 1.3733(2) 0.0466(18) Uani 1 1 d .
H50 H 0.6349 1.1109 1.3830 0.056 Uiso 1 1 calc R
C51 C 0.7391(3) 1.0735(3) 1.3463(2) 0.0418(16) Uani 1 1 d .
C52 C 0.8249(4) 1.1563(3) 1.2869(3) 0.0526(19) Uani 1 1 d .
H52 H 0.8393 1.1322 1.2592 0.063 Uiso 1 1 calc R
C53 C 0.7675(4) 1.1832(3) 1.3629(3) 0.065(2) Uani 1 1 d .
H53 H 0.7366 1.1836 1.3964 0.078 Uiso 1 1 calc R
C54 C 0.8130(4) 1.2304(4) 1.3330(3) 0.072(2) Uani 1 1 d .
H54 H 0.8193 1.2701 1.3437 0.087 Uiso 1 1 calc R
C55 C 0.8458(3) 0.8917(3) 1.2871(3) 0.0471(18) Uani 1 1 d .
H55 H 0.8664 0.9275 1.2640 0.057 Uiso 1 1 calc R
C56 C 0.8252(4) 0.7959(3) 1.3245(3) 0.066(2) Uani 1 1 d .
H56 H 0.8296 0.7504 1.3324 0.079 Uiso 1 1 calc R
C57 C 0.7729(4) 0.8351(4) 1.3526(3) 0.067(2) Uani 1 1 d .
H57 H 0.7346 0.8227 1.3827 0.080 Uiso 1 1 calc R
C58 C 0.4929(4) 0.9714(3) 1.4148(3) 0.0527(19) Uani 1 1 d .
H58 H 0.5055 0.9355 1.3962 0.063 Uiso 1 1 calc R
C59 C 0.5041(4) 1.0595(3) 1.4467(3) 0.065(2) Uani 1 1 d .
H59 H 0.5248 1.0956 1.4541 0.078 Uiso 1 1 calc R
C60 C 0.4300(4) 1.0425(4) 1.4644(3) 0.069(2) Uani 1 1 d .
H60 H 0.3898 1.0645 1.4869 0.083 Uiso 1 1 calc R
C61 C 0.3691(4) 0.8687(3) 1.2086(2) 0.0447(17) Uani 1 1 d .
C62 C 0.3099(4) 0.8497(3) 1.1927(2) 0.0530(19) Uani 1 1 d .
H62 H 0.3199 0.8394 1.1597 0.064 Uiso 1 1 calc R
C63 C 0.2356(4) 0.8457(3) 1.2258(3) 0.0529(19) Uani 1 1 d .
C64 C 0.2197(4) 0.8592(3) 1.2753(3) 0.0507(18) Uani 1 1 d .
H64 H 0.1698 0.8549 1.2977 0.061 Uiso 1 1 calc R
C65 C 0.2802(4) 0.8797(3) 1.2912(2) 0.0506(18) Uani 1 1 d .
C66 C 0.3551(3) 0.8838(3) 1.2578(2) 0.0535(19) Uani 1 1 d .
H66 H 0.3954 0.8965 1.2684 0.064 Uiso 1 1 calc R
C67 C 0.5051(4) 0.9107(4) 1.1732(3) 0.078(2) Uani 1 1 d .
H67 H 0.5007 0.9458 1.1919 0.094 Uiso 1 1 calc R
C68 C 0.5692(4) 0.8882(5) 1.1378(3) 0.084(3) Uani 1 1 d .
H68 H 0.6178 0.9063 1.1281 0.101 Uiso 1 1 calc R
C69 C 0.4766(4) 0.8248(4) 1.1406(3) 0.066(2) Uani 1 1 d .
H69 H 0.4488 0.7929 1.1337 0.079 Uiso 1 1 calc R
C70 C 0.3162(4) 0.9028(3) 1.3665(3) 0.057(2) Uani 1 1 d .
H70 H 0.3700 0.8985 1.3525 0.069 Uiso 1 1 calc R
C71 C 0.1914(7) 0.8983(6) 1.3745(5) 0.161(5) Uiso 1 1 d .
H71 H 0.1441 0.8904 1.3698 0.193 Uiso 1 1 calc R
C72 C 0.2065(7) 0.9168(5) 1.4173(5) 0.151(4) Uiso 1 1 d .
H72 H 0.1673 0.9279 1.4459 0.182 Uiso 1 1 calc R
C73 C 0.0984(4) 0.8224(3) 1.2362(3) 0.0549(19) Uani 1 1 d .
H73 H 0.0759 0.8352 1.2685 0.066 Uiso 1 1 calc R
C74 C 0.1142(4) 0.7870(4) 1.1633(3) 0.077(2) Uani 1 1 d .
H74 H 0.1029 0.7703 1.1369 0.092 Uiso 1 1 calc R
C75 C 0.1849(4) 0.8028(4) 1.1616(3) 0.076(2) Uani 1 1 d .
H75 H 0.2306 0.8000 1.1350 0.091 Uiso 1 1 calc R
C76 C 0.4211(4) 1.1193(3) 0.7249(3) 0.0501(18) Uani 1 1 d .
C77 C 0.3763(4) 1.0582(3) 0.7450(3) 0.0500(18) Uani 1 1 d .
C78 C 0.2998(4) 1.0629(3) 0.7780(3) 0.065(2) Uani 1 1 d .
H78 H 0.2768 1.1036 0.7872 0.078 Uiso 1 1 calc R
C79 C 0.2593(4) 1.0056(4) 0.7966(3) 0.083(3) Uani 1 1 d .
H79 H 0.2097 1.0081 0.8196 0.100 Uiso 1 1 calc R
C80 C 0.2906(4) 0.9456(4) 0.7817(3) 0.068(2) Uani 1 1 d .
H80 H 0.2620 0.9082 0.7946 0.081 Uiso 1 1 calc R
C81 C 0.3656(4) 0.9399(3) 0.7472(3) 0.0488(18) Uani 1 1 d .
C82 C 0.3975(5) 0.8760(4) 0.7286(3) 0.058(2) Uani 1 1 d .
C83 C 0.4071(4) 0.9974(3) 0.7293(2) 0.0534(19) Uani 1 1 d .
H83 H 0.4566 0.9948 0.7063 0.064 Uiso 1 1 calc R
C84 C 0.3987(4) 1.3578(4) 0.6453(3) 0.058(2) Uani 1 1 d .
C85 C 0.3613(4) 1.3924(4) 0.6071(3) 0.058(2) Uani 1 1 d .
C86 C 0.3796(4) 1.4575(4) 0.5851(3) 0.079(3) Uani 1 1 d .
H86 H 0.4179 1.4781 0.5929 0.095 Uiso 1 1 calc R
C87 C 0.3414(5) 1.4904(5) 0.5525(4) 0.096(3) Uani 1 1 d .
H87 H 0.3539 1.5335 0.5389 0.116 Uiso 1 1 calc R
C88 C 0.2867(5) 1.4626(5) 0.5394(4) 0.101(3) Uani 1 1 d .
H88 H 0.2613 1.4863 0.5173 0.122 Uiso 1 1 calc R
C89 C 0.2684(4) 1.3991(5) 0.5587(3) 0.073(2) Uani 1 1 d .
C90 C 0.3066(4) 1.3626(4) 0.5920(3) 0.065(2) Uani 1 1 d .
H90 H 0.2953 1.3189 0.6039 0.078 Uiso 1 1 calc R
C91 C 0.2046(5) 1.3656(7) 0.5482(4) 0.101(3) Uani 1 1 d .
C92 C 0.6773(6) 1.4404(6) 1.0523(4) 0.093(3) Uani 1 1 d .
C93 C 0.6267(5) 1.4734(5) 1.0942(4) 0.071(2) Uani 1 1 d .
C94 C 0.5779(5) 1.4418(5) 1.1369(4) 0.103(3) Uani 1 1 d .
H94 H 0.5777 1.3961 1.1397 0.123 Uiso 1 1 calc R
C95 C 0.5305(5) 1.4725(6) 1.1749(3) 0.110(3) Uani 1 1 d .
H95 H 0.5006 1.4489 1.2042 0.132 Uiso 1 1 calc R
C96 C 0.5275(4) 1.5404(5) 1.1690(3) 0.089(3) Uani 1 1 d .
H96 H 0.4930 1.5630 1.1941 0.107 Uiso 1 1 calc R
C97 C 0.5733(5) 1.5744(4) 1.1279(3) 0.067(2) Uani 1 1 d .
C98 C 0.6266(4) 1.5402(5) 1.0880(3) 0.074(2) Uani 1 1 d .
H98 H 0.6594 1.5630 1.0594 0.089 Uiso 1 1 calc R
C99 C 0.5667(4) 1.6464(6) 1.1197(3) 0.085(3) Uani 1 1 d .
C100 C 0.8794(5) 1.2844(5) 0.9875(4) 0.079(3) Uani 1 1 d .
C101 C 0.9181(5) 1.2316(5) 1.0173(4) 0.075(2) Uani 1 1 d .
C102 C 0.9577(5) 1.1770(5) 0.9944(3) 0.087(3) Uani 1 1 d .
H102 H 0.9595 1.1716 0.9613 0.104 Uiso 1 1 calc R
C103 C 0.9945(5) 1.1310(4) 1.0226(4) 0.084(3) Uani 1 1 d .
H103 H 1.0229 1.0951 1.0076 0.101 Uiso 1 1 calc R
C104 C 0.9897(5) 1.1376(4) 1.0728(4) 0.090(3) Uani 1 1 d .
H104 H 1.0143 1.1055 1.0908 0.107 Uiso 1 1 calc R
C105 C 0.9501(4) 1.1895(4) 1.0959(3) 0.070(2) Uani 1 1 d .
C106 C 0.9149(4) 1.2383(4) 1.0662(3) 0.068(2) Uani 1 1 d .
H106 H 0.8890 1.2754 1.0806 0.082 Uiso 1 1 calc R
C107 C 0.9435(5) 1.1999(5) 1.1496(3) 0.079(3) Uani 1 1 d .
C108 C 0.1986(6) 0.9508(6) 1.5399(3) 0.090(3) Uani 1 1 d .
C109 C 0.1294(5) 0.9873(7) 1.5791(3) 0.098(4) Uani 1 1 d .
C110 C 0.0797(6) 0.9423(5) 1.6142(4) 0.106(3) Uani 1 1 d .
H110 H 0.0886 0.8972 1.6121 0.127 Uiso 1 1 calc R
C111 C 0.0184(5) 0.9650(6) 1.6513(4) 0.109(3) Uani 1 1 d .
H111 H -0.0144 0.9365 1.6758 0.131 Uiso 1 1 calc R
C112 C 0.0072(5) 1.0343(6) 1.6505(3) 0.096(3) Uani 1 1 d .
H112 H -0.0342 1.0512 1.6755 0.115 Uiso 1 1 calc R
C113 C 0.0548(5) 1.0785(6) 1.6145(3) 0.081(3) Uani 1 1 d .
C114 C 0.1175(5) 1.0564(6) 1.5791(4) 0.092(3) Uani 1 1 d .
H114 H 0.1514 1.0852 1.5556 0.110 Uiso 1 1 calc R
C115 C 0.0371(6) 1.1488(6) 1.6151(4) 0.089(3) Uani 1 1 d .
C116 C 0.4072(4) 0.8071(4) 1.4748(4) 0.064(2) Uani 1 1 d .
C117 C 0.4283(4) 0.7444(4) 1.5026(3) 0.060(2) Uani 1 1 d .
C118 C 0.4628(5) 0.6912(5) 1.4776(4) 0.104(3) Uani 1 1 d .
H118 H 0.4745 0.6945 1.4425 0.125 Uiso 1 1 calc R
C119 C 0.4805(6) 0.6320(5) 1.5048(4) 0.118(4) Uani 1 1 d .
H119 H 0.5032 0.5957 1.4880 0.141 Uiso 1 1 calc R
C120 C 0.4630(5) 0.6287(4) 1.5582(4) 0.089(3) Uani 1 1 d .
H120 H 0.4734 0.5893 1.5766 0.107 Uiso 1 1 calc R
C121 C 0.4307(4) 0.6826(4) 1.5837(3) 0.0556(19) Uani 1 1 d .
C122 C 0.4138(3) 0.7401(4) 1.5546(3) 0.0532(19) Uani 1 1 d .
H122 H 0.3918 0.7770 1.5710 0.064 Uiso 1 1 calc R
C123 C 0.4132(5) 0.6832(5) 1.6391(4) 0.077(3) Uani 1 1 d .
C124 C -0.0464(4) 0.6463(4) 1.2256(3) 0.055(2) Uani 1 1 d .
C125 C -0.0911(4) 0.5852(3) 1.2466(3) 0.0537(19) Uani 1 1 d .
C126 C -0.1655(4) 0.5874(3) 1.2781(3) 0.070(2) Uani 1 1 d .
H126 H -0.1894 0.6277 1.2876 0.084 Uiso 1 1 calc R
C127 C -0.2065(5) 0.5296(4) 1.2965(4) 0.107(4) Uani 1 1 d .
H127 H -0.2568 0.5322 1.3185 0.129 Uiso 1 1 calc R
C128 C -0.1750(5) 0.4716(4) 1.2831(3) 0.077(3) Uani 1 1 d .
H128 H -0.2025 0.4337 1.2960 0.093 Uiso 1 1 calc R
C129 C -0.1018(4) 0.4680(3) 1.2503(3) 0.0529(19) Uani 1 1 d .
C130 C -0.0593(4) 0.5238(3) 1.2314(3) 0.0523(19) Uani 1 1 d .
H130 H -0.0097 0.5204 1.2087 0.063 Uiso 1 1 calc R
C131 C -0.0683(4) 0.4021(3) 1.2318(3) 0.063(2) Uani 1 1 d .
C132 C -0.2610(5) 0.8659(5) 1.0403(4) 0.084(3) Uani 1 1 d .
C133 C -0.1994(4) 0.9016(4) 1.0543(3) 0.079(3) Uani 1 1 d .
C134 C -0.1648(4) 0.8756(3) 1.0913(3) 0.0524(19) Uani 1 1 d .
H134 H -0.1784 0.8340 1.1083 0.063 Uiso 1 1 calc R
C135 C -0.1112(4) 0.9080(3) 1.1044(3) 0.0493(19) Uani 1 1 d .
C136 C -0.0951(4) 0.9722(4) 1.0779(3) 0.073(2) Uani 1 1 d .
H136 H -0.0600 0.9959 1.0864 0.087 Uiso 1 1 calc R
C137 C -0.1262(5) 1.0010(4) 1.0420(4) 0.088(3) Uani 1 1 d .
H137 H -0.1123 1.0424 1.0250 0.106 Uiso 1 1 calc R
C138 C -0.1802(5) 0.9659(4) 1.0315(3) 0.082(3) Uani 1 1 d .
H138 H -0.2053 0.9858 1.0081 0.098 Uiso 1 1 calc R
C139 C -0.0785(4) 0.8825(4) 1.1466(3) 0.055(2) Uani 1 1 d .
N1 N 0.3436(3) 1.3040(3) 0.7778(2) 0.0529(15) Uani 1 1 d .
N2 N 0.2567(3) 1.3710(3) 0.8249(2) 0.0603(17) Uani 1 1 d .
N3 N 0.2460(3) 1.6058(3) 0.8288(2) 0.0458(14) Uani 1 1 d .
N4 N 0.3127(3) 1.6887(3) 0.7814(2) 0.0594(16) Uani 1 1 d .
N5 N 0.0138(3) 1.4823(3) 0.9115(3) 0.090(2) Uani 1 1 d .
N6 N -0.1052(3) 1.4534(4) 0.9428(2) 0.084(2) Uani 1 1 d .
N7 N 0.7463(3) 1.3878(3) 0.9242(2) 0.0672(18) Uani 1 1 d .
N8 N 0.7286(3) 1.3679(3) 0.8512(2) 0.0615(16) Uani 1 1 d .
N9 N 1.0155(3) 1.3306(4) 0.6233(2) 0.085(2) Uani 1 1 d .
N10 N 0.9095(3) 1.3567(3) 0.6840(2) 0.0618(17) Uani 1 1 d .
N11 N 0.5323(3) 1.2695(3) 0.7099(2) 0.0561(16) Uani 1 1 d .
N12 N 0.6446(3) 1.2974(3) 0.7151(2) 0.0483(14) Uani 1 1 d .
N13 N 1.0278(3) 1.2417(3) 1.2418(3) 0.078(2) Uani 1 1 d .
N14 N 1.1547(4) 1.2318(4) 1.2273(3) 0.099(3) Uani 1 1 d .
N15 N 1.4073(4) 1.2857(3) 1.2346(3) 0.0711(18) Uani 1 1 d .
N16 N 1.5074(4) 1.2871(3) 1.2637(2) 0.0650(18) Uani 1 1 d .
N17 N 1.3931(9) 1.1997(8) 1.0023(7) 0.087(5) Uiso 0.50 1 d P
N17' N 1.4008(9) 1.2346(8) 0.9920(6) 0.086(5) Uiso 0.50 1 d P
N18 N 1.3767(7) 1.2037(7) 1.0852(5) 0.063(4) Uiso 0.50 1 d P
N18' N 1.3842(8) 1.2444(7) 1.0728(6) 0.074(4) Uiso 0.50 1 d P
N19 N 0.8486(3) 1.2141(3) 1.2856(2) 0.0573(16) Uani 1 1 d .
N20 N 0.7778(3) 1.1347(3) 1.3321(2) 0.0479(14) Uani 1 1 d .
N21 N 0.7864(3) 0.8970(3) 1.3289(2) 0.0452(14) Uani 1 1 d .
N22 N 0.8721(3) 0.8301(3) 1.28216(19) 0.0468(14) Uani 1 1 d .
N23 N 0.5438(3) 1.0136(2) 1.41559(19) 0.0402(13) Uani 1 1 d .
N24 N 0.4231(3) 0.9862(3) 1.4432(2) 0.0540(15) Uani 1 1 d .
N25 N 0.2839(3) 0.9170(3) 1.4129(2) 0.079(2) Uani 1 1 d .
N26 N 0.2668(3) 0.8949(3) 1.3407(2) 0.076(2) Uani 1 1 d .
N27 N 0.1756(3) 0.8244(3) 1.2085(2) 0.0529(15) Uani 1 1 d .
N28 N 0.0613(3) 0.7979(3) 1.2070(2) 0.0546(16) Uani 1 1 d .
N29 N 0.4474(3) 0.8682(3) 1.1746(2) 0.0577(16) Uani 1 1 d .
N30 N 0.5517(3) 0.8348(3) 1.1184(2) 0.0735(19) Uani 1 1 d .
O1 O 0.3672(3) 0.8513(3) 1.50391(18) 0.0724(15) Uani 1 1 d .
O1W O 1.0603(4) 1.2971(4) 0.5040(3) 0.176(3) Uani 1 1 d .
O2 O 0.4248(3) 0.8185(2) 1.4292(2) 0.0734(16) Uani 1 1 d .
O3 O 0.4204(4) 0.6303(3) 1.6656(2) 0.125(2) Uani 1 1 d .
O4 O 0.3943(3) 0.7375(3) 1.6570(2) 0.0821(17) Uani 1 1 d .
O5 O 0.2493(3) 0.9882(3) 1.5150(2) 0.099(2) Uani 1 1 d .
O6 O 0.1929(4) 0.8898(4) 1.5343(3) 0.139(3) Uani 1 1 d .
O7 O 0.0877(3) 1.1853(3) 1.5829(2) 0.111(2) Uani 1 1 d .
O8 O -0.0259(3) 1.1676(3) 1.6436(2) 0.099(2) Uani 1 1 d .
O9 O -0.0866(2) 0.8205(2) 1.16017(17) 0.0557(12) Uani 1 1 d .
O10 O -0.0476(3) 0.9176(2) 1.1655(2) 0.0789(17) Uani 1 1 d .
O11 O -0.2939(4) 0.8936(4) 1.0102(3) 0.177(4) Uani 1 1 d .
O12 O -0.2738(2) 0.8100(3) 1.0652(2) 0.0798(17) Uani 1 1 d .
O13 O 0.0193(3) 0.6417(2) 1.19560(19) 0.0707(15) Uani 1 1 d .
O14 O -0.0831(3) 0.6985(2) 1.2421(2) 0.0786(16) Uani 1 1 d .
O15 O -0.0031(3) 0.3969(2) 1.2019(2) 0.105(2) Uani 1 1 d .
O16 O -0.1130(3) 0.3551(2) 1.2481(2) 0.0754(16) Uani 1 1 d .
O17 O 0.7345(3) 1.4656(3) 1.0221(2) 0.0935(19) Uani 1 1 d .
O18 O 0.6569(4) 1.3842(4) 1.0474(2) 0.120(2) Uani 1 1 d .
O19 O 0.6252(3) 1.6816(3) 1.0907(2) 0.101(2) Uani 1 1 d .
O20 O 0.5059(3) 1.6803(3) 1.1405(2) 0.0895(18) Uani 1 1 d .
O21 O 0.8358(3) 1.3277(3) 1.0139(2) 0.0971(19) Uani 1 1 d .
O22 O 0.8932(3) 1.2863(3) 0.9428(2) 0.096(2) Uani 1 1 d .
O23 O 0.9270(3) 1.2595(3) 1.16097(19) 0.0851(17) Uani 1 1 d .
O24 O 0.9556(4) 1.1537(3) 1.1798(2) 0.125(3) Uani 1 1 d .
O25 O 0.3834(2) 1.1729(2) 0.73895(19) 0.0698(15) Uani 1 1 d .
O26 O 0.4894(3) 1.1148(2) 0.69725(19) 0.0671(14) Uani 1 1 d .
O27 O 0.3539(3) 0.8280(2) 0.7472(2) 0.0800(17) Uani 1 1 d .
O28 O 0.4623(3) 0.8727(2) 0.6989(2) 0.0887(19) Uani 1 1 d .
O29 O 0.1906(3) 1.3052(3) 0.5683(2) 0.095(2) Uani 1 1 d .
O30 O 0.1654(4) 1.3987(4) 0.5230(3) 0.157(3) Uani 1 1 d .
O31 O 0.3893(2) 1.2957(2) 0.65818(17) 0.0568(13) Uani 1 1 d .
O32 O 0.4328(3) 1.3912(2) 0.6671(2) 0.0826(17) Uani 1 1 d .

loop_
_atom_site_aniso_label
_atom_site_aniso_U_11
_atom_site_aniso_U_22
_atom_site_aniso_U_33
_atom_site_aniso_U_23
_atom_site_aniso_U_13
_atom_site_aniso_U_12
Zn1 0.0465(5) 0.0459(5) 0.0758(7) -0.0092(5) -0.0023(5) -0.0072(4)
Zn2 0.0346(4) 0.0769(6) 0.0503(5) -0.0176(5) -0.0031(4) -0.0056(4)
Zn3 0.0682(6) 0.0459(5) 0.0649(6) -0.0061(5) -0.0162(5) -0.0057(4)
Zn4 0.0359(4) 0.0460(5) 0.0690(6) -0.0193(4) -0.0081(4) -0.0003(4)
Zn5 0.0349(5) 0.1355(9) 0.0753(7) -0.0475(6) 0.0035(5) -0.0143(5)
Zn6 0.0416(5) 0.0887(7) 0.0566(6) -0.0283(5) -0.0028(4) -0.0022(5)
Zn7 0.0433(6) 0.1573(11) 0.0829(8) -0.0453(7) 0.0065(5) -0.0248(6)
Zn8 0.0346(4) 0.0445(5) 0.0675(6) -0.0162(4) -0.0054(4) 0.0000(4)
C1 0.061(5) 0.041(5) 0.080(6) -0.023(4) -0.033(5) 0.008(4)
C2 0.037(4) 0.040(4) 0.067(5) -0.019(4) -0.006(4) 0.000(4)
C3 0.042(4) 0.048(5) 0.049(4) -0.012(4) 0.011(3) -0.007(4)
C4 0.046(4) 0.043(5) 0.058(5) -0.011(4) -0.004(4) 0.015(4)
C5 0.042(4) 0.048(5) 0.076(5) -0.040(4) 0.010(4) 0.005(3)
C6 0.034(4) 0.076(6) 0.070(5) -0.041(5) -0.003(4) 0.014(4)
C7 0.069(5) 0.068(6) 0.050(5) -0.024(5) 0.006(4) -0.004(4)
C8 0.078(6) 0.046(5) 0.090(7) -0.024(5) -0.005(5) -0.005(4)
C9 0.058(5) 0.052(5) 0.051(5) -0.027(4) -0.012(4) 0.006(4)
C12 0.048(5) 0.057(5) 0.095(6) -0.031(5) 0.001(5) -0.004(4)
C13 0.083(6) 0.044(5) 0.097(7) 0.002(5) 0.007(5) -0.014(5)
C14 0.064(5) 0.044(5) 0.084(6) -0.011(5) 0.037(4) 0.002(4)
C15 0.035(4) 0.048(5) 0.076(6) -0.012(4) 0.010(4) 0.001(4)
C16 0.046(4) 0.087(6) 0.050(5) -0.029(4) -0.004(4) -0.015(4)
C17 0.035(4) 0.064(5) 0.048(5) -0.021(4) 0.005(4) -0.006(3)
C18 0.033(4) 0.086(5) 0.029(4) -0.022(4) 0.004(3) -0.001(4)
C19 0.044(4) 0.052(5) 0.069(5) -0.011(4) -0.028(4) -0.001(4)
C20 0.041(4) 0.069(5) 0.048(5) -0.015(4) -0.001(4) -0.002(4)
C21 0.051(4) 0.061(5) 0.030(4) -0.025(4) -0.012(4) 0.000(4)
C22 0.042(5) 0.096(7) 0.086(6) -0.040(5) 0.004(4) -0.020(4)
C23 0.089(7) 0.133(9) 0.093(7) -0.036(6) -0.009(6) -0.059(6)
C24 0.066(5) 0.133(8) 0.069(6) -0.036(6) 0.005(5) -0.044(6)
C25 0.031(4) 0.089(6) 0.059(5) -0.028(5) -0.006(4) 0.003(4)
C26 0.043(5) 0.314(15) 0.079(7) -0.130(8) 0.011(5) -0.002(7)
C27 0.031(5) 0.278(14) 0.095(7) -0.099(8) 0.000(5) -0.023(6)
C28 0.036(4) 0.048(4) 0.044(4) -0.021(4) 0.000(3) 0.008(3)
C29 0.049(5) 0.091(6) 0.057(5) -0.014(5) -0.002(4) -0.010(4)
C30 0.030(4) 0.090(6) 0.069(6) -0.019(5) -0.003(4) -0.004(4)
C31 0.061(6) 0.170(10) 0.115(8) -0.053(8) -0.044(6) 0.021(6)
C32 0.057(6) 0.212(11) 0.065(6) -0.067(7) -0.013(5) 0.052(7)
C33 0.052(5) 0.155(9) 0.069(6) -0.036(6) -0.013(5) 0.027(5)
C34 0.052(5) 0.097(6) 0.070(6) -0.012(5) -0.010(5) 0.005(5)
C35 0.051(5) 0.138(8) 0.079(6) -0.009(6) -0.021(5) 0.006(5)
C36 0.054(5) 0.100(7) 0.094(7) -0.012(6) -0.021(6) 0.006(5)
C37 0.047(5) 0.110(7) 0.074(6) 0.010(5) -0.002(5) -0.002(5)
C40 0.049(5) 0.076(6) 0.083(6) -0.030(5) 0.000(4) 0.009(4)
C41 0.104(8) 0.119(9) 0.132(9) -0.077(7) -0.047(7) 0.038(7)
C42 0.112(8) 0.098(8) 0.129(9) -0.051(7) -0.061(7) 0.023(7)
C43 0.072(6) 0.154(9) 0.072(7) -0.038(7) -0.030(5) 0.037(6)
C46 0.024(3) 0.048(4) 0.054(4) -0.021(4) 0.005(3) -0.003(3)
C47 0.036(4) 0.039(4) 0.067(5) -0.023(4) -0.007(4) 0.007(3)
C48 0.033(4) 0.048(4) 0.046(4) -0.013(4) 0.000(3) -0.009(3)
C49 0.031(4) 0.049(4) 0.036(4) -0.017(3) -0.001(3) 0.010(3)
C50 0.036(4) 0.037(4) 0.056(5) -0.016(4) 0.007(3) -0.004(3)
C51 0.035(4) 0.038(4) 0.051(4) -0.016(4) -0.008(3) 0.004(3)
C52 0.044(4) 0.042(5) 0.059(5) -0.020(4) 0.009(4) 0.000(3)
C53 0.063(5) 0.035(4) 0.089(6) -0.032(4) 0.003(4) -0.006(4)
C54 0.055(5) 0.054(5) 0.102(7) -0.014(5) -0.009(5) -0.014(4)
C55 0.031(4) 0.038(4) 0.064(5) -0.009(4) 0.000(4) 0.000(3)
C56 0.056(5) 0.042(5) 0.084(6) 0.001(5) 0.000(4) -0.006(4)
C57 0.051(5) 0.047(5) 0.084(6) -0.003(5) 0.004(4) 0.002(4)
C58 0.040(4) 0.052(5) 0.061(5) -0.021(4) -0.001(4) -0.002(4)
C59 0.044(4) 0.062(5) 0.078(6) -0.016(4) 0.007(4) -0.012(4)
C60 0.048(5) 0.076(6) 0.075(6) -0.046(5) 0.009(4) -0.006(4)
C61 0.035(4) 0.058(5) 0.038(4) -0.023(4) 0.001(3) 0.006(3)
C62 0.057(5) 0.070(5) 0.031(4) -0.014(4) -0.007(4) -0.008(4)
C63 0.037(4) 0.057(5) 0.063(5) -0.023(4) -0.005(4) 0.001(3)
C64 0.038(4) 0.065(5) 0.049(5) -0.006(4) -0.012(4) -0.003(3)
C65 0.043(4) 0.075(5) 0.032(4) -0.016(4) -0.008(4) 0.010(4)
C66 0.030(4) 0.076(5) 0.053(5) -0.016(4) -0.009(4) 0.004(3)
C67 0.049(5) 0.095(6) 0.090(6) -0.031(5) -0.004(5) -0.026(5)
C68 0.042(5) 0.134(8) 0.069(6) -0.040(6) 0.012(4) -0.025(5)
C69 0.033(4) 0.098(6) 0.062(5) -0.036(5) 0.004(4) -0.002(4)
C70 0.020(4) 0.095(6) 0.060(5) -0.043(4) -0.001(4) -0.006(4)
C73 0.050(5) 0.069(5) 0.052(5) -0.033(4) -0.015(4) 0.004(4)
C74 0.062(5) 0.105(7) 0.082(6) -0.012(5) -0.041(5) -0.029(5)
C75 0.036(4) 0.107(7) 0.081(6) -0.024(5) -0.006(4) -0.002(4)
C76 0.045(5) 0.046(5) 0.062(5) -0.012(4) -0.020(4) 0.005(4)
C77 0.048(4) 0.036(4) 0.071(5) -0.007(4) -0.024(4) -0.002(4)
C78 0.053(5) 0.042(5) 0.094(6) -0.032(4) -0.004(5) 0.008(4)
C79 0.064(5) 0.073(6) 0.092(7) -0.027(5) 0.018(5) -0.011(5)
C80 0.055(5) 0.057(5) 0.082(6) -0.022(5) 0.002(4) -0.015(4)
C81 0.051(4) 0.042(4) 0.054(5) -0.013(4) -0.015(4) 0.001(4)
C82 0.067(5) 0.046(5) 0.064(5) -0.028(4) -0.018(5) 0.004(5)
C83 0.050(4) 0.054(5) 0.053(5) 0.002(4) -0.013(4) -0.006(4)
C84 0.041(4) 0.069(6) 0.061(5) -0.018(5) -0.009(4) 0.004(4)
C85 0.043(4) 0.060(5) 0.064(5) -0.012(4) -0.003(4) -0.003(4)
C86 0.067(5) 0.068(6) 0.104(7) 0.003(5) -0.029(5) -0.017(5)
C87 0.083(7) 0.100(8) 0.103(8) 0.008(6) -0.026(6) -0.023(6)
C88 0.081(7) 0.086(7) 0.121(9) 0.037(7) -0.024(6) -0.011(6)
C89 0.041(5) 0.110(7) 0.067(6) 0.009(5) -0.024(4) -0.006(5)
C90 0.038(4) 0.067(5) 0.081(6) -0.014(5) 0.000(4) -0.006(4)
C91 0.068(7) 0.174(12) 0.059(7) 0.015(7) -0.026(5) -0.017(7)
C92 0.079(7) 0.130(10) 0.072(7) -0.043(7) -0.012(6) 0.000(7)
C93 0.055(5) 0.070(6) 0.090(7) -0.035(6) -0.020(5) 0.031(5)
C94 0.088(7) 0.109(8) 0.086(7) -0.036(6) 0.017(6) 0.017(6)
C95 0.124(8) 0.121(9) 0.056(6) -0.031(6) 0.020(5) 0.028(7)
C96 0.049(5) 0.121(8) 0.076(7) -0.025(7) 0.018(5) 0.004(6)
C97 0.055(5) 0.069(6) 0.081(7) -0.023(5) -0.024(5) 0.004(5)
C98 0.025(4) 0.133(8) 0.066(6) -0.039(6) -0.007(4) 0.010(5)
C99 0.026(4) 0.190(11) 0.037(5) -0.029(6) 0.009(4) -0.026(6)
C100 0.048(5) 0.086(7) 0.095(8) -0.019(7) 0.001(6) -0.016(5)
C101 0.061(5) 0.081(7) 0.078(7) 0.003(6) -0.018(5) -0.004(5)
C102 0.078(6) 0.078(7) 0.082(7) -0.009(6) 0.010(5) -0.003(5)
C103 0.080(6) 0.073(7) 0.078(7) -0.017(6) 0.011(6) -0.004(5)
C104 0.108(7) 0.036(5) 0.095(8) -0.004(5) 0.011(6) 0.009(5)
C105 0.071(5) 0.060(6) 0.059(6) -0.018(5) 0.019(5) -0.011(4)
C106 0.075(6) 0.048(5) 0.073(6) -0.013(5) -0.006(5) 0.001(4)
C107 0.094(7) 0.058(6) 0.070(7) -0.024(6) 0.002(5) 0.008(5)
C108 0.086(8) 0.139(10) 0.052(6) -0.028(7) -0.027(6) 0.005(8)
C109 0.029(5) 0.215(13) 0.053(6) -0.041(8) -0.008(4) 0.013(7)
C110 0.071(7) 0.153(10) 0.107(8) -0.073(8) -0.033(6) 0.041(7)
C111 0.053(6) 0.126(9) 0.150(10) -0.036(8) -0.025(6) 0.007(6)
C112 0.066(6) 0.135(9) 0.089(7) -0.083(7) -0.006(5) 0.029(6)
C113 0.043(5) 0.128(9) 0.063(6) -0.015(6) 0.006(5) -0.022(6)
C114 0.046(6) 0.140(9) 0.097(8) -0.048(7) -0.017(5) 0.000(6)
C115 0.075(7) 0.119(9) 0.077(7) -0.027(7) -0.020(6) -0.021(7)
C116 0.054(5) 0.057(6) 0.074(6) -0.009(6) -0.003(5) -0.015(4)
C117 0.060(5) 0.064(6) 0.049(5) -0.019(5) 0.007(4) -0.016(4)
C118 0.135(8) 0.075(7) 0.085(7) -0.006(6) 0.003(6) -0.033(6)
C119 0.158(9) 0.061(7) 0.085(8) -0.034(6) 0.053(7) -0.018(6)
C120 0.103(7) 0.052(6) 0.090(7) -0.013(5) 0.009(6) -0.005(5)
C121 0.061(5) 0.047(5) 0.051(5) -0.012(4) -0.001(4) -0.004(4)
C122 0.048(4) 0.060(5) 0.044(5) -0.029(4) 0.010(4) -0.005(4)
C123 0.084(6) 0.059(6) 0.084(8) 0.022(6) -0.026(6) -0.016(5)
C124 0.051(5) 0.042(5) 0.079(6) -0.019(4) -0.023(4) 0.002(4)
C125 0.043(4) 0.048(5) 0.070(5) -0.012(4) -0.012(4) -0.006(4)
C126 0.072(6) 0.050(5) 0.085(6) -0.028(5) -0.008(5) -0.003(4)
C127 0.056(5) 0.077(7) 0.158(10) -0.007(7) 0.017(6) -0.019(5)
C128 0.077(6) 0.035(5) 0.106(7) -0.016(5) 0.000(5) -0.004(4)
C129 0.048(4) 0.030(4) 0.080(6) -0.029(4) -0.010(4) 0.003(3)
C130 0.043(4) 0.038(4) 0.077(5) -0.013(4) -0.017(4) -0.001(3)
C131 0.049(5) 0.043(5) 0.088(6) -0.019(5) 0.000(4) -0.003(4)
C132 0.066(6) 0.110(8) 0.074(7) -0.007(6) -0.007(5) -0.042(6)
C133 0.050(5) 0.096(7) 0.069(6) 0.013(5) 0.007(5) -0.013(5)
C134 0.049(5) 0.048(5) 0.044(5) -0.005(4) 0.005(4) 0.017(4)
C135 0.043(4) 0.045(5) 0.052(5) -0.023(4) 0.006(4) 0.002(4)
C136 0.060(5) 0.062(6) 0.086(7) -0.008(5) -0.007(5) 0.002(4)
C137 0.082(7) 0.067(6) 0.102(8) 0.005(6) -0.010(6) -0.011(5)
C138 0.068(6) 0.081(7) 0.077(6) 0.011(6) -0.009(5) 0.022(5)
C139 0.052(5) 0.035(5) 0.070(6) -0.014(5) -0.007(4) 0.009(4)
N1 0.041(3) 0.037(3) 0.068(4) -0.015(3) 0.005(3) 0.008(3)
N2 0.042(4) 0.049(4) 0.076(5) -0.004(4) 0.004(3) -0.012(3)
N3 0.041(3) 0.043(4) 0.050(4) -0.026(3) -0.003(3) 0.011(3)
N4 0.062(4) 0.046(4) 0.065(5) -0.017(4) -0.005(3) -0.006(3)
N5 0.041(4) 0.078(5) 0.137(7) -0.045(5) 0.003(4) 0.010(4)
N6 0.036(4) 0.113(6) 0.089(5) -0.067(4) 0.028(3) -0.009(4)
N7 0.025(3) 0.107(5) 0.070(5) -0.038(4) -0.005(3) 0.004(3)
N8 0.035(3) 0.085(5) 0.063(4) -0.022(4) -0.008(3) -0.001(3)
N9 0.043(4) 0.137(6) 0.074(5) -0.043(5) 0.005(4) -0.022(4)
N10 0.043(4) 0.084(5) 0.058(4) -0.011(4) -0.008(3) -0.025(3)
N11 0.037(3) 0.056(4) 0.069(4) -0.014(3) -0.003(3) -0.005(3)
N12 0.036(3) 0.073(4) 0.038(3) -0.015(3) -0.009(3) -0.004(3)
N13 0.049(4) 0.063(5) 0.106(6) 0.005(4) -0.007(4) 0.001(3)
N14 0.043(4) 0.143(7) 0.097(6) 0.015(5) -0.011(4) 0.002(4)
N15 0.058(4) 0.075(5) 0.090(5) -0.024(4) -0.033(4) 0.009(4)
N16 0.103(5) 0.030(4) 0.062(4) -0.025(3) -0.016(4) 0.000(3)
N19 0.047(4) 0.046(4) 0.066(4) -0.012(3) 0.008(3) -0.012(3)
N20 0.042(3) 0.043(4) 0.055(4) -0.016(3) -0.001(3) -0.014(3)
N21 0.033(3) 0.034(3) 0.061(4) -0.013(3) 0.001(3) 0.000(3)
N22 0.037(3) 0.048(4) 0.047(4) -0.006(3) 0.000(3) -0.004(3)
N23 0.028(3) 0.040(3) 0.047(3) -0.025(3) 0.006(3) 0.000(3)
N24 0.031(3) 0.066(4) 0.056(4) -0.011(3) 0.003(3) -0.001(3)
N25 0.024(3) 0.147(6) 0.073(5) -0.057(4) -0.010(3) 0.010(3)
N26 0.028(3) 0.143(6) 0.054(4) -0.044(4) 0.006(3) 0.000(4)
N27 0.032(3) 0.091(5) 0.035(4) -0.029(3) 0.000(3) 0.000(3)
N28 0.034(3) 0.078(4) 0.047(4) -0.027(3) 0.003(3) 0.003(3)
N29 0.036(3) 0.081(4) 0.049(4) -0.023(3) 0.006(3) -0.005(3)
N30 0.035(4) 0.108(5) 0.073(4) -0.045(4) 0.009(3) -0.009(3)
O1 0.071(3) 0.079(4) 0.058(3) -0.018(3) -0.001(3) 0.002(3)
O1W 0.126(6) 0.279(10) 0.143(7) -0.078(6) -0.044(5) -0.014(6)
O2 0.072(4) 0.089(4) 0.050(3) -0.002(3) -0.007(3) -0.001(3)
O3 0.169(6) 0.114(6) 0.093(5) -0.005(4) -0.038(5) -0.029(5)
O4 0.109(4) 0.067(4) 0.078(4) -0.009(3) -0.038(3) -0.006(3)
O5 0.053(4) 0.176(7) 0.068(4) -0.057(4) -0.001(3) 0.002(4)
O6 0.139(6) 0.151(7) 0.107(6) -0.064(5) 0.005(4) 0.035(6)
O7 0.087(4) 0.142(6) 0.089(5) -0.038(4) 0.016(4) -0.038(4)
O8 0.084(4) 0.110(5) 0.084(4) -0.051(4) 0.018(3) 0.010(4)
O9 0.044(3) 0.060(3) 0.069(3) -0.025(3) -0.017(2) 0.001(2)
O10 0.093(4) 0.055(3) 0.101(4) -0.017(3) -0.037(4) -0.022(3)
O11 0.156(7) 0.217(9) 0.195(8) 0.100(7) -0.138(7) -0.091(6)
O12 0.035(3) 0.104(4) 0.099(5) 0.002(4) -0.018(3) -0.023(3)
O13 0.065(3) 0.056(3) 0.084(4) -0.021(3) -0.004(3) -0.014(3)
O14 0.073(3) 0.037(3) 0.119(5) -0.011(3) -0.019(3) -0.002(3)
O15 0.073(4) 0.051(3) 0.163(6) -0.038(4) 0.018(4) -0.005(3)
O16 0.075(3) 0.033(3) 0.108(4) -0.023(3) -0.003(3) -0.012(3)
O17 0.054(3) 0.144(5) 0.079(4) -0.062(4) 0.002(3) 0.008(4)
O18 0.122(6) 0.140(6) 0.083(5) -0.049(5) 0.004(4) 0.010(5)
O19 0.067(4) 0.112(5) 0.118(5) -0.072(4) 0.010(4) -0.017(3)
O20 0.052(3) 0.103(4) 0.097(4) -0.034(4) 0.011(3) 0.000(3)
O21 0.084(4) 0.123(5) 0.073(4) -0.028(4) -0.008(3) 0.033(4)
O22 0.081(4) 0.143(6) 0.052(4) -0.035(4) 0.001(3) 0.024(4)
O23 0.078(4) 0.092(4) 0.071(4) -0.008(4) -0.002(3) 0.007(3)
O24 0.214(7) 0.074(4) 0.081(5) -0.007(4) -0.044(5) 0.015(5)
O25 0.051(3) 0.040(3) 0.112(4) -0.014(3) -0.012(3) 0.000(2)
O26 0.054(3) 0.050(3) 0.090(4) -0.021(3) -0.002(3) -0.009(2)
O27 0.083(4) 0.034(3) 0.116(5) -0.014(3) -0.015(3) -0.010(3)
O28 0.075(4) 0.050(3) 0.115(5) -0.020(3) 0.011(4) 0.010(3)
O29 0.048(3) 0.141(6) 0.094(5) 0.018(4) -0.023(3) -0.030(4)
O30 0.145(6) 0.171(7) 0.180(8) 0.060(6) -0.106(6) -0.059(5)
O31 0.056(3) 0.037(3) 0.070(3) -0.003(3) -0.009(3) -0.003(2)
O32 0.084(4) 0.066(4) 0.108(5) -0.007(3) -0.044(4) -0.010(3)

loop_
_atom_type_symbol
_atom_type_description
_atom_type_scat_dispersion_real
_atom_type_scat_dispersion_imag
_atom_type_scat_source
C C 0.0033 0.0016 'International Tables Vol C Tables 4.2.6.8 and 6.1.1.4'
H H 0.0000 0.0000 'International Tables Vol C Tables 4.2.6.8 and 6.1.1.4'
N N 0.0061 0.0033 'International Tables Vol C Tables 4.2.6.8 and 6.1.1.4'
O O 0.0106 0.0060 'International Tables Vol C Tables 4.2.6.8 and 6.1.1.4'
Zn Zn 0.2839 1.4301 'International Tables Vol C Tables 4.2.6.8 and 6.1.1.4'

loop_
_geom_angle_atom_site_label_1
_geom_angle_atom_site_label_2
_geom_angle_atom_site_label_3
_geom_angle
_geom_angle_site_symmetry_1
_geom_angle_site_symmetry_3
_geom_angle_publ_flag
O16 Zn1 O23 111.0(2) 1_665 . y
O16 Zn1 N13 112.6(3) 1_665 . y
O23 Zn1 N13 111.7(3) . . y
O16 Zn1 N19 99.3(2) 1_665 . y
O23 Zn1 N19 116.7(2) . . y
N13 Zn1 N19 104.9(3) . . y
O1 Zn2 N25 118.6(3) . . y
O1 Zn2 O5 114.3(2) . . y
N25 Zn2 O5 106.9(2) . . y
O1 Zn2 N24 102.2(2) . . y
N25 Zn2 N24 112.2(2) . . y
O5 Zn2 N24 101.3(3) . . y
O4 Zn3 O27 112.3(2) . 1_556 y
O4 Zn3 N16 109.8(3) . 2_778 y
O27 Zn3 N16 111.9(2) 1_556 2_778 y
O4 Zn3 N4 119.5(2) . 1_546 y
O27 Zn3 N4 97.8(2) 1_556 1_546 y
N16 Zn3 N4 104.9(2) 2_778 1_546 y
O14 Zn4 O9 106.7(2) . . y
O14 Zn4 N22 99.3(2) . 1_455 y
O9 Zn4 N22 109.61(19) . 1_455 y
O14 Zn4 N28 111.9(2) . . y
O9 Zn4 N28 109.2(2) . . y
N22 Zn4 N28 119.2(2) 1_455 . y
O12 Zn5 N17' 120.4(5) . 2_677 y
O12 Zn5 O19 109.9(2) . 1_445 y
N17' Zn5 O19 91.1(5) 2_677 1_445 y
O12 Zn5 N30 101.5(2) . 1_455 y
N17' Zn5 N30 117.6(5) 2_677 1_455 y
O19 Zn5 N30 116.9(2) 1_445 1_455 y
O12 Zn5 N17 107.6(5) . 2_677 y
N17' Zn5 N17 20.6(5) 2_677 2_677 y
O19 Zn5 N17 111.4(5) 1_445 2_677 y
N30 Zn5 N17 108.8(5) 1_455 2_677 y
O21 Zn6 N7 121.6(3) . . y
O21 Zn6 O17 110.0(3) . . y
N7 Zn6 O17 110.8(2) . . y
O21 Zn6 N6 102.3(3) . 1_655 y
N7 Zn6 N6 110.7(3) . 1_655 y
O17 Zn6 N6 98.7(3) . 1_655 y
O7 Zn7 O29 107.9(3) 1_654 1_655 y
O7 Zn7 N9 118.4(3) 1_654 . y
O29 Zn7 N9 103.6(3) 1_655 . y
O7 Zn7 O1W 101.4(3) 1_654 . y
O29 Zn7 O1W 115.1(3) 1_655 . y
N9 Zn7 O1W 110.9(3) . . y
O25 Zn8 O31 106.3(2) . . y
O25 Zn8 N1 99.0(2) . . y
O31 Zn8 N1 108.0(2) . . y
O25 Zn8 N11 114.1(2) . . y
O31 Zn8 N11 110.9(2) . . y
N1 Zn8 N11 117.4(2) . . y
C3 C2 N3 119.4(6) . . ?
C2 C3 C4 119.8(6) . . ?
C2 C3 H3 120.1 . . ?
C4 C3 H3 120.1 . . ?
C3 C4 C5 120.5(6) . . ?
C3 C4 N2 121.0(6) . . ?
C5 C4 N2 118.5(6) . . ?
C6 C5 C4 117.8(6) . . ?
C6 C5 H5 121.1 . . ?
C4 C5 H5 121.1 . . ?
C5 C6 C1 121.5(6) . . ?
C5 C6 N5 116.7(7) . . ?
C1 C6 N5 121.8(7) . . ?
C8 C7 N3 106.5(7) . . ?
C8 C7 H7 126.8 . . ?
N3 C7 H7 126.8 . . ?
C7 C8 N4 111.1(7) . . ?
C7 C8 H8 124.4 . . ?
N4 C8 H8 124.4 . . ?
N3 C9 N4 114.5(6) . . ?
N3 C9 H9 122.8 . . ?
N4 C9 H9 122.8 . . ?
N5 C10' C10 66.3(15) . . ?
N5 C10' C11' 104(2) . . ?
C10 C10' C11' 78(2) . . ?
N5 C10' C11 83.0(15) . . ?
C10 C10' C12 76.9(15) . . ?
C11' C10' C12 70.0(17) . . ?
C11 C10' C12 65.2(10) . . ?
N5 C10' H10' 127.5 . . ?
C10 C10' H10' 127.3 . . ?
C11' C10' H10' 127.8 . . ?
C11 C10' H10' 144.6 . . ?
C12 C10' H10' 149.5 . . ?
C11 C10 C10' 93.1(17) . . ?
C11 C10 N5 105.4(13) . . ?
N5 C10 C11' 84.1(13) . . ?
C11 C10 H10 129.2 . . ?
C10' C10 H10 115.7 . . ?
N5 C10 H10 125.4 . . ?
C11' C10 H10 138.1 . . ?
C11 C11' N6 75.4(18) . . ?
C11 C11' C10' 96(2) . . ?
N6 C11' C10' 102(2) . . ?
N6 C11' C10 91.7(17) . . ?
C10' C11' C10 48.9(14) . . ?
C11 C11' H11' 103.9 . . ?
N6 C11' H11' 124.9 . . ?
C10' C11' H11' 132.1 . . ?
C10 C11' H11' 129.1 . . ?
C11' C11 C10 92.3(19) . . ?
C10 C11 N6 104.7(13) . . ?
N6 C11 C10' 74.9(11) . . ?
C11' C11 H11 114.2 . . ?
C10 C11 H11 128.3 . . ?
N6 C11 H11 127.0 . . ?
C10' C11 H11 142.3 . . ?
N6 C12 N5 116.8(7) . . ?
N6 C12 C10' 80.2(9) . . ?
N6 C12 H12 121.6 . . ?
N5 C12 H12 121.6 . . ?
C10' C12 H12 150.7 . . ?
C14 C13 N1 112.3(6) . . ?
C14 C13 H13 123.8 . . ?
N1 C13 H13 123.8 . . ?
C13 C14 N2 105.6(6) . . ?
C13 C14 H14 127.2 . . ?
N2 C14 H14 127.2 . . ?
N1 C15 N2 112.5(6) . . ?
N1 C15 H15 123.8 . . ?
N2 C15 H15 123.8 . . ?
C17 C16 C21 117.3(6) . . ?
C17 C16 H16 121.4 . . ?
C21 C16 H16 121.4 . . ?
C18 C17 C16 122.3(6) . . ?
C18 C17 N10 118.7(6) . . ?
C16 C17 N10 118.9(7) . . ?
C17 C18 C19 120.8(6) . . ?
C17 C18 H18 119.6 . . ?
C19 C18 H18 119.6 . . ?
C18 C19 N12 119.3(6) . . ?
C18 C19 C20 118.4(6) . . ?
N12 C19 C20 122.3(6) . . ?
C21 C20 C19 118.5(6) . . ?
C21 C20 H20 120.8 . . ?
C19 C20 H20 120.8 . . ?
C20 C21 C16 122.4(6) . . ?
C20 C21 N8 118.8(6) . . ?
C16 C21 N8 118.7(6) . . ?
N9 C22 N10 111.6(7) . . ?
N9 C22 H22 124.2 . . ?
N10 C22 H22 124.2 . . ?
N9 C23 C24 113.4(7) . . ?
N9 C23 H23 123.3 . . ?
C24 C23 H23 123.3 . . ?
N10 C24 C23 99.8(7) . . ?
N10 C24 H24 130.1 . . ?
C23 C24 H24 130.1 . . ?
N7 C25 N8 113.4(6) . . ?
N7 C25 H25 123.3 . . ?
N8 C25 H25 123.3 . . ?
C27 C26 N7 111.0(7) . . ?
C27 C26 H26 124.5 . . ?
N7 C26 H26 124.5 . . ?
C26 C27 N8 106.4(7) . . ?
C26 C27 H27 126.8 . . ?
N8 C27 H27 126.8 . . ?
N11 C28 N12 105.3(5) . . ?
N11 C28 H28 127.3 . . ?
N12 C28 H28 127.3 . . ?
C30 C29 N12 108.7(6) . . ?
C30 C29 H29 125.6 . . ?
N12 C29 H29 125.6 . . ?
C29 C30 N11 107.7(7) . . ?
C29 C30 H30 126.2 . . ?
N11 C30 H30 126.2 . . ?
C32 C31 C36 120.0 . . ?
C32 C31 H31 120.0 . . ?
C36 C31 H31 120.0 . . ?
N18 C32 C31 112.4(7) . . ?
N18 C32 C33 125.2(7) . . ?
C31 C32 C33 120.0 . . ?
C31 C32 N18' 123.3(7) . . ?
C33 C32 N18' 113.7(7) . . ?
C32 C33 C34 120.0 . . ?
C32 C33 H33 120.0 . . ?
C34 C33 H33 120.0 . . ?
C35 C34 C33 120.0 . . ?
C35 C34 N15 119.2(5) . . ?
C33 C34 N15 120.8(5) . . ?
C34 C35 C36 120.0 . . ?
C34 C35 H35 120.0 . . ?
C36 C35 H35 120.0 . . ?
C35 C36 C31 120.0 . . ?
C35 C36 N14 118.2(6) . . ?
C31 C36 N14 121.8(6) . . ?
N14 C37 N13 115.1(8) . . ?
N14 C37 C39' 82.4(11) . . ?
N14 C37 H37 122.5 . . ?
N13 C37 H37 122.5 . . ?
C39' C37 H37 147.7 . . ?
C38' C38 C39 80(2) . . ?
C38' C38 N14 59(2) . . ?
C39 C38 N14 97.7(14) . . ?
N14 C38 C39' 73.0(12) . . ?
C38' C38 H38 110.0 . . ?
C39 C38 H38 130.1 . . ?
N14 C38 H38 129.9 . . ?
C39' C38 H38 139.7 . . ?
C39 C38 H38A 103.1 . . ?
N14 C38 H38A 85.0 . . ?
C39' C38 H38A 79.2 . . ?
H38 C38 H38A 71.9 . . ?
C38 C38' N14 85(2) . . ?
C38 C38' C39' 105(3) . . ?
N14 C38' C39' 96(2) . . ?
C38 C38' C39 63(2) . . ?
N14 C38' C39 101.4(17) . . ?
N14 C38' H38 105.0 . . ?
C39' C38' H38 129.4 . . ?
C39 C38' H38 87.3 . . ?
C38 C38' H38A 105.1 . . ?
N14 C38' H38A 127.4 . . ?
C39' C38' H38A 128.5 . . ?
C39 C38' H38A 129.6 . . ?
H38 C38' H38A 70.2 . . ?
C39' C39 C38 104(2) . . ?
C39' C39 N13 53.6(19) . . ?
C38 C39 N13 113.0(13) . . ?
C39' C39 C38' 68(2) . . ?
N13 C39 C38' 97.3(14) . . ?
C39' C39 H39 107.9 . . ?
C38 C39 H39 123.4 . . ?
N13 C39 H39 123.7 . . ?
C38' C39 H39 127.0 . . ?
C39 C39' N13 78(2) . . ?
C39 C39' C38' 68(2) . . ?
N13 C39' C38' 110(3) . . ?
C39 C39' C37 89(2) . . ?
C38' C39' C37 75.6(17) . . ?
N13 C39' C38 93(2) . . ?
C37 C39' C38 72.9(13) . . ?
C39 C39' H39A 126.6 . . ?
N13 C39' H39A 119.0 . . ?
C38' C39' H39A 130.7 . . ?
C37 C39' H39A 139.9 . . ?
C38 C39' H39A 145.2 . . ?
N16 C40 N15 108.6(7) . . ?
N16 C40 H40 125.7 . . ?
N15 C40 H40 125.7 . . ?
N15 C41 C42 107.2(9) . . ?
N15 C41 H41 126.4 . . ?
C42 C41 H41 126.4 . . ?
C41 C42 N16 109.1(9) . . ?
C41 C42 H42 125.4 . . ?
N16 C42 H42 125.4 . . ?
N17 C43 N18' 117.1(12) . . ?
N17 C43 N18 113.1(11) . . ?
N18' C43 N17' 105.5(11) . . ?
N18 C43 N17' 122.3(10) . . ?
N17 C43 H43 123.6 . . ?
N18' C43 H43 106.8 . . ?
N18 C43 H43 123.2 . . ?
N17' C43 H43 106.0 . . ?
N18 C44 C45 103(3) . . ?
N18 C44 C44' 75.1(18) . . ?
C45 C44 C44' 78(2) . . ?
C45 C44 N18' 90(2) . . ?
N18 C44 H44 125.9 . . ?
C45 C44 H44 130.5 . . ?
C44' C44 H44 107.2 . . ?
N18' C44 H44 130.5 . . ?
N18' C44' C45' 95(3) . . ?
N18' C44' C44 67.3(17) . . ?
C45' C44' C44 95(3) . . ?
C45' C44' N18 101(3) . . ?
N18' C44' C45 80.6(19) . . ?
C45' C44' C45 52.4(18) . . ?
N18 C44' C45 66.9(15) . . ?
N18' C44' H44' 132.3 . . ?
C45' C44' H44' 130.9 . . ?
C44 C44' H44' 93.7 . . ?
N18 C44' H44' 118.0 . . ?
C45 C44' H44' 115.6 . . ?
C44 C45 N17 112(3) . . ?
C44 C45 C45' 107(3) . . ?
N17 C45 C45' 76(2) . . ?
C44 C45 N17' 118(3) . . ?
C45' C45 N17' 49.5(15) . . ?
C44 C45 C44' 58.7(18) . . ?
N17 C45 C44' 100(2) . . ?
C45' C45 C44' 49.2(16) . . ?
N17' C45 C44' 82.7(17) . . ?
C44 C45 H45 125.6 . . ?
N17 C45 H45 121.6 . . ?
C45' C45 H45 93.4 . . ?
N17' C45 H45 113.3 . . ?
C44' C45 H45 115.3 . . ?
N17' C45' C44' 113(3) . . ?
N17' C45' C45 68(2) . . ?
C44' C45' C45 78(2) . . ?
C44' C45' N17 101(2) . . ?
C45 C45' N17 47.2(15) . . ?
N17' C45' H45' 119.0 . . ?
C44' C45' H45' 126.8 . . ?
C45 C45' H45' 131.8 . . ?
N17 C45' H45' 132.0 . . ?
C47 C46 C51 120.2(5) . . ?
C47 C46 H46 119.9 . . ?
C51 C46 H46 119.9 . . ?
C46 C47 C48 120.1(6) . . ?
C46 C47 N21 120.9(5) . . ?
C48 C47 N21 118.9(5) . . ?
C49 C48 C47 117.6(5) . . ?
C49 C48 H48 121.2 . . ?
C47 C48 H48 121.2 . . ?
C50 C49 C48 121.2(5) . . ?
C50 C49 N23 119.5(5) . . ?
C48 C49 N23 119.3(5) . . ?
C51 C50 C49 120.8(6) . . ?
C51 C50 H50 119.6 . . ?
C49 C50 H50 119.6 . . ?
C50 C51 C46 120.0(6) . . ?
C50 C51 N20 120.9(6) . . ?
C46 C51 N20 119.1(5) . . ?
N19 C52 N20 112.9(6) . . ?
N19 C52 H52 123.6 . . ?
N20 C52 H52 123.6 . . ?
C54 C53 N20 103.0(7) . . ?
C54 C53 H53 128.5 . . ?
N20 C53 H53 128.5 . . ?
C53 C54 N19 112.8(7) . . ?
C53 C54 H54 123.6 . . ?
N19 C54 H54 123.6 . . ?
N22 C55 N21 112.6(6) . . ?
N22 C55 H55 123.7 . . ?
N21 C55 H55 123.7 . . ?
C57 C56 N22 111.9(6) . . ?
C57 C56 H56 124.0 . . ?
N22 C56 H56 124.0 . . ?
C56 C57 N21 106.1(6) . . ?
C56 C57 H57 127.0 . . ?
N21 C57 H57 127.0 . . ?
N24 C58 N23 111.9(6) . . ?
N24 C58 H58 124.1 . . ?
N23 C58 H58 124.1 . . ?
C60 C59 N23 106.9(6) . . ?
C60 C59 H59 126.5 . . ?
N23 C59 H59 126.5 . . ?
C59 C60 N24 108.3(6) . . ?
C59 C60 H60 125.9 . . ?
N24 C60 H60 125.9 . . ?
C62 C61 C66 120.6(6) . . ?
C62 C61 N29 119.1(6) . . ?
C66 C61 N29 120.1(6) . . ?
C61 C62 C63 119.9(6) . . ?
C61 C62 H62 120.0 . . ?
C63 C62 H62 120.0 . . ?
C62 C63 C64 121.2(7) . . ?
C62 C63 N27 118.6(6) . . ?
C64 C63 N27 120.1(6) . . ?
C63 C64 C65 118.8(6) . . ?
C63 C64 H64 120.6 . . ?
C65 C64 H64 120.6 . . ?
C66 C65 N26 119.0(6) . . ?
C66 C65 C64 120.0(6) . . ?
N26 C65 C64 121.1(6) . . ?
C61 C66 C65 119.5(6) . . ?
C61 C66 H66 120.2 . . ?
C65 C66 H66 120.2 . . ?
C68 C67 N29 103.7(7) . . ?
C68 C67 H67 128.2 . . ?
N29 C67 H67 128.2 . . ?
C67 C68 N30 110.4(7) . . ?
C67 C68 H68 124.8 . . ?
N30 C68 H68 124.8 . . ?
N30 C69 N29 109.0(7) . . ?
N30 C69 H69 125.5 . . ?
N29 C69 H69 125.5 . . ?
N25 C70 N26 115.3(6) . . ?
N25 C70 H70 122.3 . . ?
N26 C70 H70 122.3 . . ?
C72 C71 N26 101.3(11) . . ?
C72 C71 H71 129.4 . . ?
N26 C71 H71 129.4 . . ?
N25 C72 C71 113.5(12) . . ?
N25 C72 H72 123.2 . . ?
C71 C72 H72 123.2 . . ?
N28 C73 N27 106.3(6) . . ?
N28 C73 H73 126.8 . . ?
N27 C73 H73 126.8 . . ?
C75 C74 N28 112.2(7) . . ?
C75 C74 H74 123.9 . . ?
N28 C74 H74 123.9 . . ?
C74 C75 N27 104.8(7) . . ?
C74 C75 H75 127.6 . . ?
N27 C75 H75 127.6 . . ?
O26 C76 O25 125.7(6) . . ?
O26 C76 C77 119.6(6) . . ?
O25 C76 C77 114.8(6) . . ?
C83 C77 C78 119.1(6) . . ?
C83 C77 C76 121.1(6) . . ?
C78 C77 C76 119.7(6) . . ?
C79 C78 C77 118.9(6) . . ?
C79 C78 H78 120.6 . . ?
C77 C78 H78 120.6 . . ?
C80 C79 C78 121.6(7) . . ?
C80 C79 H79 119.2 . . ?
C78 C79 H79 119.2 . . ?
C79 C80 C81 120.8(6) . . ?
C79 C80 H80 119.6 . . ?
C81 C80 H80 119.6 . . ?
C83 C81 C80 117.6(6) . . ?
C83 C81 C82 121.4(6) . . ?
C80 C81 C82 120.9(6) . . ?
O28 C82 O27 125.5(7) . . ?
O28 C82 C81 119.2(7) . . ?
O27 C82 C81 115.2(7) . . ?
C77 C83 C81 121.9(6) . . ?
C77 C83 H83 119.1 . . ?
C81 C83 H83 119.1 . . ?
O32 C84 O31 122.2(7) . . ?
O32 C84 C85 119.5(7) . . ?
O31 C84 C85 118.0(7) . . ?
C90 C85 C86 117.4(7) . . ?
C90 C85 C84 121.9(7) . . ?
C86 C85 C84 120.7(8) . . ?
C87 C86 C85 120.3(8) . . ?
C87 C86 H86 119.8 . . ?
C85 C86 H86 119.8 . . ?
C88 C87 C86 122.2(9) . . ?
C88 C87 H87 118.9 . . ?
C86 C87 H87 118.9 . . ?
C87 C88 C89 119.4(9) . . ?
C87 C88 H88 120.3 . . ?
C89 C88 H88 120.3 . . ?
C88 C89 C90 120.8(8) . . ?
C88 C89 C91 122.7(9) . . ?
C90 C89 C91 116.5(8) . . ?
C85 C90 C89 119.7(7) . . ?
C85 C90 H90 120.1 . . ?
C89 C90 H90 120.1 . . ?
O30 C91 O29 123.4(10) . . ?
O30 C91 C89 117.7(11) . . ?
O29 C91 C89 118.8(8) . . ?
O17 C92 O18 121.4(10) . . ?
O17 C92 C93 122.4(10) . . ?
O18 C92 C93 116.2(10) . . ?
C98 C93 C94 119.6(8) . . ?
C98 C93 C92 116.0(9) . . ?
C94 C93 C92 124.3(9) . . ?
C95 C94 C93 124.1(10) . . ?
C95 C94 H94 118.0 . . ?
C93 C94 H94 118.0 . . ?
C94 C95 C96 117.6(10) . . ?
C94 C95 H95 121.2 . . ?
C96 C95 H95 121.2 . . ?
C97 C96 C95 121.3(9) . . ?
C97 C96 H96 119.4 . . ?
C95 C96 H96 119.4 . . ?
C96 C97 C98 120.3(8) . . ?
C96 C97 C99 121.6(8) . . ?
C98 C97 C99 118.0(9) . . ?
C93 C98 C97 117.1(8) . . ?
C93 C98 H98 121.5 . . ?
C97 C98 H98 121.5 . . ?
O20 C99 O19 114.5(10) . . ?
O20 C99 C97 123.4(7) . . ?
O19 C99 C97 122.0(8) . . ?
O22 C100 O21 124.1(10) . . ?
O22 C100 C101 121.0(9) . . ?
O21 C100 C101 114.8(9) . . ?
C106 C101 C102 120.4(8) . . ?
C106 C101 C100 119.8(9) . . ?
C102 C101 C100 119.7(10) . . ?
C103 C102 C101 117.7(9) . . ?
C103 C102 H102 121.1 . . ?
C101 C102 H102 121.1 . . ?
C102 C103 C104 121.5(9) . . ?
C102 C103 H103 119.2 . . ?
C104 C103 H103 119.2 . . ?
C105 C104 C103 121.3(9) . . ?
C105 C104 H104 119.3 . . ?
C103 C104 H104 119.3 . . ?
C104 C105 C106 117.1(8) . . ?
C104 C105 C107 124.0(9) . . ?
C106 C105 C107 118.8(8) . . ?
C101 C106 C105 121.8(8) . . ?
C101 C106 H106 119.1 . . ?
C105 C106 H106 119.1 . . ?
O24 C107 O23 123.1(9) . . ?
O24 C107 C105 120.5(8) . . ?
O23 C107 C105 116.4(8) . . ?
O5 C108 O6 127.7(10) . . ?
O5 C108 C109 112.3(10) . . ?
O6 C108 C109 119.7(10) . . ?
C110 C109 C114 123.0(9) . . ?
C110 C109 C108 111.8(12) . . ?
C114 C109 C108 125.1(11) . . ?
C111 C110 C109 119.6(10) . . ?
C111 C110 H110 120.2 . . ?
C109 C110 H110 120.2 . . ?
C110 C111 C112 116.5(10) . . ?
C110 C111 H111 121.8 . . ?
C112 C111 H111 121.8 . . ?
C113 C112 C111 123.5(9) . . ?
C113 C112 H112 118.3 . . ?
C111 C112 H112 118.3 . . ?
C114 C113 C112 120.4(10) . . ?
C114 C113 C115 119.7(10) . . ?
C112 C113 C115 119.9(9) . . ?
C113 C114 C109 116.8(10) . . ?
C113 C114 H114 121.6 . . ?
C109 C114 H114 121.6 . . ?
O8 C115 O7 126.5(11) . . ?
O8 C115 C113 118.3(9) . . ?
O7 C115 C113 115.0(9) . . ?
O2 C116 O1 120.8(8) . . ?
O2 C116 C117 124.3(8) . . ?
O1 C116 C117 114.9(8) . . ?
C118 C117 C122 119.5(8) . . ?
C118 C117 C116 121.5(8) . . ?
C122 C117 C116 119.0(8) . . ?
C117 C118 C119 120.5(9) . . ?
C117 C118 H118 119.8 . . ?
C119 C118 H118 119.8 . . ?
C118 C119 C120 118.6(9) . . ?
C118 C119 H119 120.7 . . ?
C120 C119 H119 120.7 . . ?
C121 C120 C119 121.5(8) . . ?
C121 C120 H120 119.2 . . ?
C119 C120 H120 119.2 . . ?
C120 C121 C122 117.2(7) . . ?
C120 C121 C123 124.4(8) . . ?
C122 C121 C123 118.4(7) . . ?
C117 C122 C121 122.7(7) . . ?
C117 C122 H122 118.7 . . ?
C121 C122 H122 118.7 . . ?
O3 C123 O4 123.3(10) . . ?
O3 C123 C121 118.3(9) . . ?
O4 C123 C121 118.4(7) . . ?
O13 C124 O14 127.3(7) . . ?
O13 C124 C125 119.1(7) . . ?
O14 C124 C125 113.6(6) . . ?
C126 C125 C130 117.2(6) . . ?
C126 C125 C124 122.0(7) . . ?
C130 C125 C124 120.7(6) . . ?
C125 C126 C127 120.9(7) . . ?
C125 C126 H126 119.6 . . ?
C127 C126 H126 119.6 . . ?
C128 C127 C126 121.3(8) . . ?
C128 C127 H127 119.4 . . ?
C126 C127 H127 119.4 . . ?
C127 C128 C129 119.4(7) . . ?
C127 C128 H128 120.3 . . ?
C129 C128 H128 120.3 . . ?
C128 C129 C130 121.1(6) . . ?
C128 C129 C131 119.1(6) . . ?
C130 C129 C131 119.7(6) . . ?
C129 C130 C125 120.1(6) . . ?
C129 C130 H130 120.0 . . ?
C125 C130 H130 120.0 . . ?
O15 C131 O16 123.4(7) . . ?
O15 C131 C129 121.1(7) . . ?
O16 C131 C129 115.4(6) . . ?
O11 C132 O12 127.1(9) . . ?
O11 C132 C133 120.4(9) . . ?
O12 C132 C133 112.4(9) . . ?
C134 C133 C138 116.4(8) . . ?
C134 C133 C132 123.4(8) . . ?
C138 C133 C132 120.0(9) . . ?
C135 C134 C133 123.3(7) . . ?
C135 C134 H134 118.4 . . ?
C133 C134 H134 118.4 . . ?
C134 C135 C136 115.2(7) . . ?
C134 C135 C139 123.3(7) . . ?
C136 C135 C139 121.1(7) . . ?
C137 C136 C135 125.2(8) . . ?
C137 C136 H136 117.4 . . ?
C135 C136 H136 117.4 . . ?
C136 C137 C138 116.3(8) . . ?
C136 C137 H137 121.9 . . ?
C138 C137 H137 121.9 . . ?
C137 C138 C133 123.5(8) . . ?
C137 C138 H138 118.3 . . ?
C133 C138 H138 118.3 . . ?
O10 C139 O9 124.9(8) . . ?
O10 C139 C135 122.0(7) . . ?
O9 C139 C135 113.1(7) . . ?
C15 N1 C13 103.1(5) . . ?
C15 N1 Zn8 133.2(5) . . ?
C13 N1 Zn8 122.7(5) . . ?
C15 N2 C14 106.4(6) . . ?
C15 N2 C4 125.4(6) . . ?
C14 N2 C4 128.2(6) . . ?
C9 N3 C7 104.3(6) . . ?
C9 N3 C2 128.4(6) . . ?
C7 N3 C2 127.3(6) . . ?
C9 N4 C8 103.7(6) . . ?
C9 N4 Zn3 130.6(6) . 1_564 ?
C8 N4 Zn3 125.0(6) . 1_564 ?
C12 N5 C10' 99.5(14) . . ?
C12 N5 C6 133.3(7) . . ?
C10' N5 C6 117.7(14) . . ?
C12 N5 C10 102.5(8) . . ?
C10' N5 C10 58.4(12) . . ?
C6 N5 C10 120.4(8) . . ?
C12 N6 C11' 107.7(15) . . ?
C12 N6 C11 102.5(8) . . ?
C12 N6 Zn6 134.3(6) . 1_455 ?
C11' N6 Zn6 117.8(14) . 1_455 ?
C11 N6 Zn6 110.6(7) . 1_455 ?
C25 N7 C26 105.0(6) . . ?
C25 N7 Zn6 127.3(5) . . ?
C26 N7 Zn6 127.7(5) . . ?
C25 N8 C21 129.1(6) . . ?
C25 N8 C27 104.3(6) . . ?
C21 N8 C27 126.6(6) . . ?
C22 N9 C23 103.8(7) . . ?
C22 N9 Zn7 124.4(6) . . ?
C23 N9 Zn7 131.7(6) . . ?
C22 N10 C24 111.3(6) . . ?
C22 N10 C17 124.0(6) . . ?
C24 N10 C17 124.5(7) . . ?
C30 N11 C28 110.5(5) . . ?
C30 N11 Zn8 122.6(5) . . ?
C28 N11 Zn8 126.2(5) . . ?
C29 N12 C28 107.6(6) . . ?
C29 N12 C19 127.7(6) . . ?
C28 N12 C19 124.7(6) . . ?
C39' N13 C37 97.2(17) . . ?
C39' N13 C39 48.8(16) . . ?
C37 N13 C39 103.4(9) . . ?
C39' N13 Zn1 125.2(17) . . ?
C37 N13 Zn1 127.3(6) . . ?
C39 N13 Zn1 127.4(7) . . ?
C37 N14 C38' 105.2(13) . . ?
C37 N14 C36 128.0(7) . . ?
C38' N14 C36 125.5(13) . . ?
C37 N14 C38 105.9(9) . . ?
C36 N14 C38 121.1(9) . . ?
C41 N15 C40 108.7(8) . . ?
C41 N15 C34 127.8(8) . . ?
C40 N15 C34 123.4(7) . . ?
C40 N16 C42 106.2(7) . . ?
C40 N16 Zn3 121.2(5) . 2_778 ?
C42 N16 Zn3 132.6(6) . 2_778 ?
N17' N17 C43 86(2) . . ?
N17' N17 C45 97(2) . . ?
C43 N17 C45 100.4(18) . . ?
C43 N17 C45' 88.5(15) . . ?
C45 N17 C45' 57.2(15) . . ?
N17' N17 Zn5 68(2) . 2_677 ?
C43 N17 Zn5 123.8(12) . 2_677 ?
C45 N17 Zn5 130.8(18) . 2_677 ?
C45' N17 Zn5 100.0(15) . 2_677 ?
N17 N17' C45' 119(3) . . ?
N17 N17' C43 63(2) . . ?
C45' N17' C43 104(2) . . ?
N17 N17' C45 56(2) . . ?
C45' N17' C45 62.9(17) . . ?
C43 N17' C45 82.9(14) . . ?
N17 N17' Zn5 91(2) . 2_677 ?
C45' N17' Zn5 131(2) . 2_677 ?
C43 N17' Zn5 124.4(11) . 2_677 ?
C45 N17' Zn5 124.1(15) . 2_677 ?
N18' N18 C44 101.5(19) . . ?
N18' N18 C32 79.3(16) . . ?
C44 N18 C32 126.3(17) . . ?
N18' N18 C43 67.1(14) . . ?
C44 N18 C43 106.5(17) . . ?
C32 N18 C43 122.0(11) . . ?
C44 N18 C44' 61.7(14) . . ?
C32 N18 C44' 95.8(13) . . ?
C43 N18 C44' 88.4(13) . . ?
N18 N18' C43 76.3(15) . . ?
N18 N18' C44' 115(2) . . ?
C43 N18' C44' 119(2) . . ?
N18 N18' C32 65.9(15) . . ?
C43 N18' C32 119.5(12) . . ?
C44' N18' C32 118.8(19) . . ?
N18 N18' C44 49.2(14) . . ?
C43 N18' C44 90.7(13) . . ?
C44' N18' C44 66.4(15) . . ?
C32 N18' C44 97.5(13) . . ?
C52 N19 C54 103.5(6) . . ?
C52 N19 Zn1 130.2(5) . . ?
C54 N19 Zn1 126.1(5) . . ?
C52 N20 C53 107.8(5) . . ?
C52 N20 C51 127.4(6) . . ?
C53 N20 C51 124.7(6) . . ?
C55 N21 C57 106.6(6) . . ?
C55 N21 C47 125.4(6) . . ?
C57 N21 C47 127.9(6) . . ?
C55 N22 C56 102.8(5) . . ?
C55 N22 Zn4 130.9(5) . 1_655 ?
C56 N22 Zn4 125.1(5) . 1_655 ?
C58 N23 C59 107.3(5) . . ?
C58 N23 C49 126.4(5) . . ?
C59 N23 C49 126.2(5) . . ?
C58 N24 C60 105.6(6) . . ?
C58 N24 Zn2 128.6(5) . . ?
C60 N24 Zn2 124.0(4) . . ?
C70 N25 C72 102.2(8) . . ?
C70 N25 Zn2 132.4(5) . . ?
C72 N25 Zn2 125.3(7) . . ?
C70 N26 C65 131.0(6) . . ?
C70 N26 C71 107.1(8) . . ?
C65 N26 C71 121.6(8) . . ?
C73 N27 C75 108.9(6) . . ?
C73 N27 C63 124.7(6) . . ?
C75 N27 C63 126.4(6) . . ?
C74 N28 C73 107.7(6) . . ?
C74 N28 Zn4 125.1(5) . . ?
C73 N28 Zn4 126.8(5) . . ?
C69 N29 C67 109.8(6) . . ?
C69 N29 C61 124.5(6) . . ?
C67 N29 C61 125.7(6) . . ?
C69 N30 C68 107.1(6) . . ?
C69 N30 Zn5 124.9(6) . 1_655 ?
C68 N30 Zn5 127.8(5) . 1_655 ?
C116 O1 Zn2 115.2(5) . . ?
C123 O4 Zn3 118.6(6) . . ?
C108 O5 Zn2 103.6(7) . . ?
C115 O7 Zn7 128.7(7) . 1_456 ?
C139 O9 Zn4 112.5(5) . . ?
C132 O12 Zn5 114.2(5) . . ?
C124 O14 Zn4 129.2(5) . . ?
C131 O16 Zn1 119.2(5) . 1_445 ?
C92 O17 Zn6 110.9(7) . . ?
C99 O19 Zn5 128.3(6) . 1_665 ?
C100 O21 Zn6 115.2(6) . . ?
C107 O23 Zn1 112.7(5) . . ?
C76 O25 Zn8 128.3(4) . . ?
C82 O27 Zn3 119.1(5) . 1_554 ?
C91 O29 Zn7 113.6(6) . 1_455 ?
C84 O31 Zn8 113.2(5) . . ?

loop_
_geom_bond_atom_site_label_1
_geom_bond_atom_site_label_2
_geom_bond_distance
_geom_bond_site_symmetry_2
_geom_bond_publ_flag
Zn1 O16 1.936(4) 1_665 y
Zn1 O23 1.942(6) . y
Zn1 N13 1.985(6) . y
Zn1 N19 1.999(5) . y
Zn2 O1 1.947(5) . y
Zn2 N25 1.984(6) . y
Zn2 O5 2.042(5) . y
Zn2 N24 2.051(5) . y
Zn3 O4 1.903(5) . y
Zn3 O27 1.939(5) 1_556 y
Zn3 N16 1.984(7) 2_778 y
Zn3 N4 1.998(6) 1_546 y
Zn4 O14 1.936(4) . y
Zn4 O9 1.991(5) . y
Zn4 N22 2.014(5) 1_455 y
Zn4 N28 2.017(5) . y
Zn5 O12 1.954(5) . y
Zn5 O19 1.967(6) 1_445 y
Zn5 N30 2.015(6) 1_455 y
Zn5 N17 2.108(17) 2_677 y
Zn6 O21 1.917(6) . y
Zn6 N7 1.972(6) . y
Zn6 O17 2.014(5) . y
Zn6 N6 2.038(6) 1_655 y
Zn7 O7 1.907(7) 1_654 y
Zn7 O29 1.951(5) 1_655 y
Zn7 N9 1.985(6) . y
Zn7 O1W 2.045(7) . y
Zn8 O25 1.932(4) . y
Zn8 O31 1.967(5) . y
Zn8 N1 1.989(5) . y
Zn8 N11 2.010(5) . y
C1 C2 1.355(8) . ?
C1 C6 1.383(9) . ?
C1 H1 0.9300 . ?
C2 C3 1.356(8) . ?
C2 N3 1.395(7) . ?
C3 C4 1.370(8) . ?
C3 H3 0.9300 . ?
C4 C5 1.403(8) . ?
C4 N2 1.432(8) . ?
C5 C6 1.365(8) . ?
C5 H5 0.9300 . ?
C6 N5 1.469(8) . ?
C7 C8 1.332(8) . ?
C7 N3 1.385(8) . ?
C7 H7 0.9300 . ?
C8 N4 1.333(9) . ?
C8 H8 0.9300 . ?
C9 N3 1.305(7) . ?
C9 N4 1.318(8) . ?
C9 H9 0.9300 . ?
C10' N5 1.37(3) . ?
C10' C10 1.42(3) . ?
C10' C11' 1.51(3) . ?
C10' H10' 0.9598 . ?
C10 C11 1.361(16) . ?
C10 N5 1.527(16) . ?
C10 H10 0.9601 . ?
C11' C11 1.19(3) . ?
C11' N6 1.31(3) . ?
C11' H11' 0.9599 . ?
C11 N6 1.529(17) . ?
C11 H11 0.9600 . ?
C12 N6 1.255(7) . ?
C12 N5 1.279(8) . ?
C12 H12 0.9300 . ?
C13 C14 1.307(9) . ?
C13 N1 1.396(8) . ?
C13 H13 0.9300 . ?
C14 N2 1.407(8) . ?
C14 H14 0.9300 . ?
C15 N1 1.332(7) . ?
C15 N2 1.336(7) . ?
C15 H15 0.9300 . ?
C16 C17 1.372(9) . ?
C16 C21 1.407(8) . ?
C16 H16 0.9300 . ?
C17 C18 1.368(8) . ?
C17 N10 1.420(7) . ?
C18 C19 1.393(8) . ?
C18 H18 0.9300 . ?
C19 N12 1.418(8) . ?
C19 C20 1.430(9) . ?
C20 C21 1.382(8) . ?
C20 H20 0.9300 . ?
C21 N8 1.410(8) . ?
C22 N9 1.319(8) . ?
C22 N10 1.357(8) . ?
C22 H22 0.9300 . ?
C23 N9 1.380(9) . ?
C23 C24 1.427(10) . ?
C23 H23 0.9300 . ?
C24 N10 1.380(8) . ?
C24 H24 0.9300 . ?
C25 N7 1.318(8) . ?
C25 N8 1.364(8) . ?
C25 H25 0.9300 . ?
C26 C27 1.353(10) . ?
C26 N7 1.366(9) . ?
C26 H26 0.9300 . ?
C27 N8 1.412(8) . ?
C27 H27 0.9300 . ?
C28 N11 1.365(7) . ?
C28 N12 1.402(7) . ?
C28 H28 0.9300 . ?
C29 C30 1.348(8) . ?
C29 N12 1.372(8) . ?
C29 H29 0.9300 . ?
C30 N11 1.350(8) . ?
C30 H30 0.9300 . ?
C31 C32 1.3900 . ?
C31 C36 1.3900 . ?
C31 H31 0.9300 . ?
C32 N18 1.381(14) . ?
C32 C33 1.3900 . ?
C32 N18' 1.487(15) . ?
C33 C34 1.3900 . ?
C33 H33 0.9300 . ?
C34 C35 1.3900 . ?
C34 N15 1.411(7) . ?
C35 C36 1.3900 . ?
C35 H35 0.9300 . ?
C36 N14 1.436(7) . ?
C37 N14 1.296(9) . ?
C37 N13 1.302(8) . ?
C37 H37 0.9300 . ?
C38 C38' 0.93(3) . ?
C38 C39 1.378(19) . ?
C38 N14 1.565(18) . ?
C38 H38 0.9302 . ?
C38' N14 1.34(2) . ?
C38' C39' 1.52(4) . ?
C38' C39 1.52(3) . ?
C38' H38A 0.9600 . ?
C39 C39' 1.11(3) . ?
C39 N13 1.447(15) . ?
C39 H39 0.9300 . ?
C39' N13 1.19(3) . ?
C39' H39A 0.9600 . ?
C40 N16 1.331(9) . ?
C40 N15 1.365(8) . ?
C40 H40 0.9300 . ?
C41 N15 1.327(10) . ?
C41 C42 1.346(11) . ?
C41 H41 0.9300 . ?
C42 N16 1.374(9) . ?
C42 H42 0.9300 . ?
C43 N17 1.283(17) . ?
C43 N18' 1.333(15) . ?
C43 N18 1.406(14) . ?
C43 N17' 1.442(17) . ?
C43 H43 0.9600 . ?
C44 N18 1.34(3) . ?
C44 C45 1.38(3) . ?
C44 H44 0.9600 . ?
C44' N18' 1.36(3) . ?
C44' C45' 1.53(4) . ?
C44' H44' 0.9603 . ?
C45 N17 1.39(3) . ?
C45 C45' 1.60(4) . ?
C45 N17' 1.66(3) . ?
C45 H45 0.9599 . ?
C45' N17' 1.36(3) . ?
C45' N17 1.84(4) . ?
C45' H45' 0.9601 . ?
C46 C47 1.379(8) . ?
C46 C51 1.384(7) . ?
C46 H46 0.9300 . ?
C47 C48 1.416(7) . ?
C47 N21 1.424(7) . ?
C48 C49 1.388(7) . ?
C48 H48 0.9300 . ?
C49 C50 1.371(8) . ?
C49 N23 1.449(7) . ?
C50 C51 1.357(7) . ?
C50 H50 0.9300 . ?
C51 N20 1.438(7) . ?
C52 N19 1.286(7) . ?
C52 N20 1.329(7) . ?
C52 H52 0.9300 . ?
C53 C54 1.345(8) . ?
C53 N20 1.364(8) . ?
C53 H53 0.9300 . ?
C54 N19 1.354(9) . ?
C54 H54 0.9300 . ?
C55 N22 1.319(7) . ?
C55 N21 1.331(7) . ?
C55 H55 0.9300 . ?
C56 C57 1.318(9) . ?
C56 N22 1.367(7) . ?
C56 H56 0.9300 . ?
C57 N21 1.354(7) . ?
C57 H57 0.9300 . ?
C58 N24 1.302(7) . ?
C58 N23 1.320(7) . ?
C58 H58 0.9300 . ?
C59 C60 1.335(8) . ?
C59 N23 1.370(8) . ?
C59 H59 0.9300 . ?
C60 N24 1.396(8) . ?
C60 H60 0.9300 . ?
C61 C62 1.373(8) . ?
C61 C66 1.386(8) . ?
C61 N29 1.441(7) . ?
C62 C63 1.378(8) . ?
C62 H62 0.9300 . ?
C63 C64 1.379(9) . ?
C63 N27 1.428(8) . ?
C64 C65 1.407(8) . ?
C64 H64 0.9300 . ?
C65 C66 1.391(8) . ?
C65 N26 1.396(8) . ?
C66 H66 0.9300 . ?
C67 C68 1.362(9) . ?
C67 N29 1.400(8) . ?
C67 H67 0.9300 . ?
C68 N30 1.382(9) . ?
C68 H68 0.9300 . ?
C69 N30 1.327(7) . ?
C69 N29 1.347(8) . ?
C69 H69 0.9300 . ?
C70 N25 1.307(8) . ?
C70 N26 1.331(8) . ?
C70 H70 0.9300 . ?
C71 C72 1.401(15) . ?
C71 N26 1.402(12) . ?
C71 H71 0.9300 . ?
C72 N25 1.362(12) . ?
C72 H72 0.9300 . ?
C73 N28 1.362(8) . ?
C73 N27 1.373(7) . ?
C73 H73 0.9300 . ?
C74 C75 1.326(8) . ?
C74 N28 1.332(8) . ?
C74 H74 0.9300 . ?
C75 N27 1.393(9) . ?
C75 H75 0.9300 . ?
C76 O26 1.242(7) . ?
C76 O25 1.281(7) . ?
C76 C77 1.498(8) . ?
C77 C83 1.390(8) . ?
C77 C78 1.410(8) . ?
C78 C79 1.392(9) . ?
C78 H78 0.9300 . ?
C79 C80 1.369(9) . ?
C79 H79 0.9300 . ?
C80 C81 1.407(8) . ?
C80 H80 0.9300 . ?
C81 C83 1.403(8) . ?
C81 C82 1.478(9) . ?
C82 O28 1.211(7) . ?
C82 O27 1.266(8) . ?
C83 H83 0.9300 . ?
C84 O32 1.273(8) . ?
C84 O31 1.285(8) . ?
C84 C85 1.490(10) . ?
C85 C90 1.393(9) . ?
C85 C86 1.413(9) . ?
C86 C87 1.368(10) . ?
C86 H86 0.9300 . ?
C87 C88 1.342(11) . ?
C87 H87 0.9300 . ?
C88 C89 1.367(10) . ?
C88 H88 0.9300 . ?
C89 C90 1.409(9) . ?
C89 C91 1.507(12) . ?
C90 H90 0.9300 . ?
C91 O30 1.236(9) . ?
C91 O29 1.300(11) . ?
C92 O17 1.219(10) . ?
C92 O18 1.274(10) . ?
C92 C93 1.454(11) . ?
C93 C98 1.356(10) . ?
C93 C94 1.363(10) . ?
C94 C95 1.335(10) . ?
C94 H94 0.9300 . ?
C95 C96 1.376(11) . ?
C95 H95 0.9300 . ?
C96 C97 1.337(10) . ?
C96 H96 0.9300 . ?
C97 C98 1.447(10) . ?
C97 C99 1.462(11) . ?
C98 H98 0.9300 . ?
C99 O20 1.268(9) . ?
C99 O19 1.319(8) . ?
C100 O22 1.187(10) . ?
C100 O21 1.284(9) . ?
C100 C101 1.519(11) . ?
C101 C106 1.367(10) . ?
C101 C102 1.394(11) . ?
C102 C103 1.391(10) . ?
C102 H102 0.9300 . ?
C103 C104 1.397(11) . ?
C103 H103 0.9300 . ?
C104 C105 1.353(10) . ?
C104 H104 0.9300 . ?
C105 C106 1.434(10) . ?
C105 C107 1.504(11) . ?
C106 H106 0.9300 . ?
C107 O24 1.224(9) . ?
C107 O23 1.289(9) . ?
C108 O5 1.223(10) . ?
C108 O6 1.298(11) . ?
C108 C109 1.594(13) . ?
C109 C110 1.408(12) . ?
C109 C114 1.411(12) . ?
C110 C111 1.361(11) . ?
C110 H110 0.9300 . ?
C111 C112 1.414(11) . ?
C111 H111 0.9300 . ?
C112 C113 1.389(11) . ?
C112 H112 0.9300 . ?
C113 C114 1.347(11) . ?
C113 C115 1.448(12) . ?
C114 H114 0.9300 . ?
C115 O8 1.237(10) . ?
C115 O7 1.280(9) . ?
C116 O2 1.204(8) . ?
C116 O1 1.313(8) . ?
C116 C117 1.486(10) . ?
C117 C118 1.372(10) . ?
C117 C122 1.379(9) . ?
C118 C119 1.402(11) . ?
C118 H118 0.9300 . ?
C119 C120 1.414(11) . ?
C119 H119 0.9300 . ?
C120 C121 1.383(9) . ?
C120 H120 0.9300 . ?
C121 C122 1.398(9) . ?
C121 C123 1.478(11) . ?
C122 H122 0.9300 . ?
C123 O3 1.243(8) . ?
C123 O4 1.258(10) . ?
C124 O13 1.230(7) . ?
C124 O14 1.270(7) . ?
C124 C125 1.501(9) . ?
C125 C126 1.363(8) . ?
C125 C130 1.401(8) . ?
C126 C127 1.404(9) . ?
C126 H126 0.9300 . ?
C127 C128 1.322(10) . ?
C127 H127 0.9300 . ?
C128 C129 1.361(9) . ?
C128 H128 0.9300 . ?
C129 C130 1.384(8) . ?
C129 C131 1.518(9) . ?
C130 H130 0.9300 . ?
C131 O15 1.223(7) . ?
C131 O16 1.258(7) . ?
C132 O11 1.217(10) . ?
C132 O12 1.255(9) . ?
C132 C133 1.548(11) . ?
C133 C134 1.379(9) . ?
C133 C138 1.406(10) . ?
C134 C135 1.377(9) . ?
C134 H134 0.9300 . ?
C135 C136 1.424(9) . ?
C135 C139 1.479(10) . ?
C136 C137 1.330(10) . ?
C136 H136 0.9300 . ?
C137 C138 1.378(10) . ?
C137 H137 0.9300 . ?
C138 H138 0.9300 . ?
C139 O10 1.205(8) . ?
C139 O9 1.283(7) . ?
N4 Zn3 1.998(6) 1_564 ?
N6 Zn6 2.038(6) 1_455 ?
N16 Zn3 1.984(7) 2_778 ?
N17 N17' 0.742(18) . ?
N17 Zn5 2.108(17) 2_677 ?
N17' Zn5 1.958(16) 2_677 ?
N18 N18' 0.864(14) . ?
N22 Zn4 2.014(5) 1_655 ?
N30 Zn5 2.015(6) 1_655 ?
O7 Zn7 1.907(7) 1_456 ?
O16 Zn1 1.936(4) 1_445 ?
O19 Zn5 1.967(6) 1_665 ?
O27 Zn3 1.939(5) 1_554 ?
O29 Zn7 1.951(5) 1_455 ?

loop_
_platon_squeeze_void_nr
_platon_squeeze_void_average_x
_platon_squeeze_void_average_y
_platon_squeeze_void_average_z
_platon_squeeze_void_volume
_platon_squeeze_void_count_electrons
_platon_squeeze_void_content
1 0.254 0.065 0.246 3725 915 ' '
